data_7006048
loop_
_publ_author_name
'Femoni, Cristina'
'Iapalucci, Maria Carmela'
'Longoni, Giuliano'
'Tiozzo, Cristina'
'Zacchini, Stefano'
'Heaton, Brian T.'
'Iggo, Jonathan A.'

_publ_section_title
;
 Sn-centred icosahedral Rh carbonyl clusters: synthesis and structural
 characterization and 13C-{103Rh} HMQC NMR studies.
;
_journal_issue 35
_journal_name_full 'Dalton transactions (Cambridge, England : 2003)'
_journal_page_first 3914
_journal_page_last 3923
_journal_paper_doi 10.1039/b708469b
_journal_year 2007
_chemical_formula_sum 'C63 H97 Br2 N5 O24 Rh12 Sn'
_chemical_formula_weight 2821.89
_chemical_name_systematic
;
?
;
_space_group_IT_number 5
_symmetry_cell_setting monoclinic
_symmetry_space_group_name_Hall 'C 2y'
_symmetry_space_group_name_H-M 'C 1 2 1'
_atom_sites_solution_hydrogens geom
_atom_sites_solution_primary direct
_atom_sites_solution_secondary difmap
_audit_creation_method SHELXL-97
_cell_angle_alpha 90.00
_cell_angle_beta 128.122(6)
_cell_angle_gamma 90.00
_cell_formula_units_Z 2
_cell_length_a 20.589(9)
_cell_length_b 20.330(9)
_cell_length_c 12.847(5)
_cell_measurement_reflns_used 1651
_cell_measurement_temperature 103(2)
_cell_measurement_theta_max 18.331
_cell_measurement_theta_min 2.515
_cell_volume 4230(3)
_computing_structure_refinement 'SHELXL-97 (Sheldrick, 1997)'
_computing_structure_solution 'SHELXS-97 (Sheldrick, 1990)'
_diffrn_ambient_temperature 103(2)
_diffrn_measured_fraction_theta_full 0.999
_diffrn_measured_fraction_theta_max 0.999
_diffrn_measurement_device_type 'CCD Area Detector'
_diffrn_measurement_method 'phi and omega scans'
_diffrn_radiation_monochromator graphite
_diffrn_radiation_source 'fine-focus sealed tube'
_diffrn_radiation_type MoK\a
_diffrn_radiation_wavelength 0.71073
_diffrn_reflns_av_R_equivalents 0.1854
_diffrn_reflns_av_sigmaI/netI 0.2933
_diffrn_reflns_limit_h_max 24
_diffrn_reflns_limit_h_min -24
_diffrn_reflns_limit_k_max 24
_diffrn_reflns_limit_k_min -24
_diffrn_reflns_limit_l_max 15
_diffrn_reflns_limit_l_min -15
_diffrn_reflns_number 15215
_diffrn_reflns_theta_full 25.00
_diffrn_reflns_theta_max 25.00
_diffrn_reflns_theta_min 1.61
_exptl_absorpt_coefficient_mu 3.577
_exptl_absorpt_correction_T_max 0.6735
_exptl_absorpt_correction_T_min 0.5348
_exptl_absorpt_correction_type empirical
_exptl_crystal_colour black
_exptl_crystal_density_diffrn 2.215
_exptl_crystal_density_method 'not measured'
_exptl_crystal_description prismatic
_exptl_crystal_F_000 2724
_exptl_crystal_size_max 0.20
_exptl_crystal_size_mid 0.15
_exptl_crystal_size_min 0.12
_refine_diff_density_max 2.149
_refine_diff_density_min -2.266
_refine_diff_density_rms 0.262
_refine_ls_abs_structure_details 'Flack H D (1983), Acta Cryst. A39, 876-881'
_refine_ls_abs_structure_Flack 0.12(5)
_refine_ls_extinction_coef 0.00004(2)
_refine_ls_extinction_expression Fc^*^=kFc[1+0.001xFc^2^\l^3^/sin(2\q)]^-1/4^
_refine_ls_extinction_method SHELXL
_refine_ls_goodness_of_fit_ref 0.862
_refine_ls_hydrogen_treatment constr
_refine_ls_matrix_type full
_refine_ls_number_parameters 481
_refine_ls_number_reflns 7412
_refine_ls_number_restraints 244
_refine_ls_restrained_S_all 0.850
_refine_ls_R_factor_all 0.1439
_refine_ls_R_factor_gt 0.0791
_refine_ls_shift/su_max 0.000
_refine_ls_shift/su_mean 0.000
_refine_ls_structure_factor_coef Fsqd
_refine_ls_weighting_details 'calc w=1/[\s^2^(Fo^2^)+(0.0495P)^2^+0.0000P] where P=(Fo^2^+2Fc^2^)/3'
_refine_ls_weighting_scheme calc
_refine_ls_wR_factor_gt 0.1655
_refine_ls_wR_factor_ref 0.1824
_reflns_number_gt 3737
_reflns_number_total 7412
_reflns_threshold_expression >2sigma(I)
_cod_data_source_file b708469b.txt
_cod_data_source_block Rh12SnBr2
_cod_depositor_comments
;
The following automatic conversions were performed:
'_symmetry_cell_setting' value 'Monoclinic' changed to 'monoclinic'
according to '/home/saulius/struct/CIF-dictionaries/cif_core.dic'
dictionary named 'cif_core.dic' version 2.4.1 from 2010-06-29.

Automatic conversion script
Id: cif_fix_enum 1527 2010-12-29 10:47:43Z saulius 
;
_cod_original_sg_symbol_H-M C2
_cod_database_code 7006048

loop_
_symmetry_equiv_pos_as_xyz
'x, y, z'
'-x, y, -z'
'x+1/2, y+1/2, z'
'-x+1/2, y+1/2, -z'

loop_
_atom_site_label
_atom_site_type_symbol
_atom_site_fract_x
_atom_site_fract_y
_atom_site_fract_z
_atom_site_U_iso_or_equiv
_atom_site_adp_type
_atom_site_occupancy
_atom_site_symmetry_multiplicity
_atom_site_calc_flag
_atom_site_refinement_flags
_atom_site_disorder_assembly
_atom_site_disorder_group
Sn1 Sn 0.0000 0.25007(16) 0.0000 0.0198(5) Uani 1 2 d S . .
Rh2 Rh 0.15956(13) 0.24911(16) 0.25997(19) 0.0223(5) Uani 1 1 d . . .
Rh3 Rh 0.15006(13) 0.25258(15) 0.0284(2) 0.0222(6) Uani 1 1 d . . .
Rh4 Rh 0.09322(16) 0.36015(10) 0.0917(3) 0.0221(6) Uani 1 1 d . . .
Rh5 Rh 0.10007(15) 0.13697(10) 0.0902(3) 0.0206(6) Uani 1 1 d . . .
Rh6 Rh 0.00687(17) 0.05719(11) 0.1208(2) 0.0210(6) Uani 1 1 d . . .
Rh7 Rh 0.00617(16) 0.19078(11) 0.1907(2) 0.0200(5) Uani 1 1 d . . .
Br8 Br 0.0012(3) 0.41510(16) 0.1380(4) 0.0375(9) Uani 1 1 d . . .
C1 C 0.016(2) -0.0082(16) 0.237(3) 0.038(5) Uani 1 1 d U . .
O1 O 0.0222(12) -0.0507(10) 0.2989(19) 0.038(5) Uani 1 1 d U . .
C2 C 0.0000 -0.007(2) 0.0000 0.029(5) Uani 1 2 d SU . .
O2 O 0.0000 -0.0681(12) 0.0000 0.029(5) Uani 1 2 d SU . .
C3 C 0.1217(17) 0.0809(13) -0.015(3) 0.018(4) Uani 1 1 d U . .
O3 O 0.1680(11) 0.0684(9) -0.0289(17) 0.018(4) Uani 1 1 d U . .
C4 C 0.133(2) 0.0837(17) 0.245(3) 0.036(5) Uani 1 1 d U . .
O4 O 0.1899(13) 0.0629(11) 0.3512(19) 0.036(5) Uani 1 1 d U . .
C5 C 0.007(2) 0.1332(13) 0.301(3) 0.033(4) Uani 1 1 d U . .
O5 O 0.0109(13) 0.1064(9) 0.3851(19) 0.034(4) Uani 1 1 d U . .
C6 C 0.2088(19) 0.1605(14) 0.188(3) 0.033(4) Uani 1 1 d U . .
O6 O 0.2823(12) 0.1458(9) 0.2566(19) 0.033(4) Uani 1 1 d U . .
C7 C 0.2527(19) 0.2263(16) 0.422(3) 0.039(5) Uani 1 1 d U . .
O7 O 0.3208(12) 0.2171(10) 0.5329(19) 0.040(5) Uani 1 1 d U . .
C8 C 0.0970(17) 0.2451(19) 0.333(3) 0.031(4) Uani 1 1 d U . .
O8 O 0.1204(11) 0.2665(9) 0.4430(18) 0.031(4) Uani 1 1 d U . .
C9 C 0.241(2) 0.2330(18) 0.041(3) 0.045(5) Uani 1 1 d U . .
O9 O 0.2947(13) 0.2242(10) 0.037(2) 0.045(5) Uani 1 1 d U . .
C10 C 0.1785(18) 0.3420(18) 0.285(3) 0.035(5) Uani 1 1 d U . .
O10 O 0.2152(12) 0.3836(12) 0.365(2) 0.035(5) Uani 1 1 d U . .
C11 C 0.1800(19) 0.3471(15) 0.065(3) 0.021(4) Uani 1 1 d U . .
O11 O 0.2221(12) 0.3856(10) 0.0721(18) 0.021(4) Uani 1 1 d U . .
C12 C 0.0699(15) 0.251(2) -0.179(2) 0.029(4) Uani 1 1 d U . .
O12 O 0.0790(11) 0.2806(10) -0.2547(17) 0.029(4) Uani 1 1 d U . .
N1 N 0.7803(14) 0.4093(12) 0.269(2) 0.030(4) Uani 1 1 d U . .
C100 C 0.7155(19) 0.4103(17) 0.292(3) 0.037(6) Uani 1 1 d U . .
H10A H 0.6652 0.4323 0.2157 0.044 Uiso 1 1 calc R . .
H10B H 0.7370 0.4374 0.3715 0.044 Uiso 1 1 calc R . .
C101 C 0.6906(17) 0.3419(14) 0.312(3) 0.026(7) Uani 1 1 d U . .
H10C H 0.6510 0.3477 0.3294 0.039 Uiso 1 1 calc R . .
H10D H 0.7399 0.3193 0.3864 0.039 Uiso 1 1 calc R . .
H10E H 0.6652 0.3156 0.2311 0.039 Uiso 1 1 calc R . .
C102 C 0.7450(18) 0.3678(16) 0.136(3) 0.031(6) Uani 1 1 d U . .
H10F H 0.7864 0.3691 0.1204 0.037 Uiso 1 1 calc R . .
H10G H 0.7382 0.3214 0.1506 0.037 Uiso 1 1 calc R . .
C103 C 0.6680(18) 0.3912(17) 0.020(3) 0.036(7) Uani 1 1 d U . .
H10H H 0.6501 0.3630 -0.0553 0.054 Uiso 1 1 calc R . .
H10I H 0.6747 0.4364 0.0014 0.054 Uiso 1 1 calc R . .
H10J H 0.6264 0.3903 0.0341 0.054 Uiso 1 1 calc R . .
C104 C 0.784(2) 0.4803(15) 0.242(3) 0.035(6) Uani 1 1 d U . .
H10K H 0.8022 0.5070 0.3205 0.042 Uiso 1 1 calc R . .
H10L H 0.7287 0.4955 0.1664 0.042 Uiso 1 1 calc R . .
C105 C 0.8453(19) 0.4913(16) 0.211(3) 0.036(8) Uani 1 1 d U . .
H10M H 0.8471 0.5382 0.1955 0.055 Uiso 1 1 calc R . .
H10N H 0.8269 0.4661 0.1324 0.055 Uiso 1 1 calc R . .
H10O H 0.9006 0.4766 0.2866 0.055 Uiso 1 1 calc R . .
C106 C 0.8550(18) 0.3796(15) 0.371(3) 0.041(7) Uani 1 1 d U . .
H10P H 0.8910 0.3778 0.3449 0.049 Uiso 1 1 calc R . .
H10Q H 0.8436 0.3337 0.3816 0.049 Uiso 1 1 calc R . .
C107 C 0.9031(18) 0.4146(16) 0.509(3) 0.031(7) Uani 1 1 d U . .
H10R H 0.9578 0.3945 0.5701 0.047 Uiso 1 1 calc R . .
H10S H 0.8724 0.4099 0.5435 0.047 Uiso 1 1 calc R . .
H10T H 0.9093 0.4614 0.4981 0.047 Uiso 1 1 calc R . .
N2 N 0.7336(15) 0.0739(12) 0.246(2) 0.094(7) Uani 1 1 d DU . .
C200 C 0.6732(19) 0.0401(16) 0.121(3) 0.110(10) Uani 1 1 d DU . .
H20A H 0.6546 0.0005 0.1409 0.132 Uiso 1 1 calc R . .
H20B H 0.7022 0.0245 0.0864 0.132 Uiso 1 1 calc R . .
C201 C 0.595(2) 0.078(2) 0.008(3) 0.113(13) Uani 1 1 d DU . .
H20C H 0.5900 0.0744 -0.0728 0.170 Uiso 1 1 calc R . .
H20D H 0.6005 0.1242 0.0332 0.170 Uiso 1 1 calc R . .
H20E H 0.5466 0.0588 -0.0067 0.170 Uiso 1 1 calc R . .
C202 C 0.695(2) 0.1044(15) 0.294(4) 0.107(10) Uani 1 1 d DU . .
H20F H 0.6562 0.1382 0.2293 0.128 Uiso 1 1 calc R . .
H20G H 0.7378 0.1278 0.3771 0.128 Uiso 1 1 calc R . .
C203 C 0.645(2) 0.061(2) 0.324(4) 0.081(10) Uani 1 1 d DU . .
H20H H 0.6091 0.0308 0.2494 0.122 Uiso 1 1 calc R . .
H20I H 0.6120 0.0888 0.3364 0.122 Uiso 1 1 calc R . .
H20J H 0.6841 0.0350 0.4044 0.122 Uiso 1 1 calc R . .
C204 C 0.793(2) 0.0242(17) 0.342(3) 0.106(10) Uani 1 1 d DU . .
H20K H 0.7616 -0.0119 0.3440 0.127 Uiso 1 1 calc R . .
H20L H 0.8278 0.0447 0.4306 0.127 Uiso 1 1 calc R . .
C205 C 0.850(2) -0.0060(19) 0.316(4) 0.105(14) Uani 1 1 d DU . .
H20M H 0.8925 -0.0328 0.3921 0.158 Uiso 1 1 calc R . .
H20N H 0.8768 0.0293 0.3025 0.158 Uiso 1 1 calc R . .
H20O H 0.8178 -0.0337 0.2367 0.158 Uiso 1 1 calc R . .
C206 C 0.778(2) 0.1211(15) 0.227(3) 0.100(10) Uani 1 1 d DU . .
H20P H 0.7365 0.1427 0.1406 0.120 Uiso 1 1 calc R . .
H20Q H 0.8148 0.0957 0.2171 0.120 Uiso 1 1 calc R . .
C207 C 0.830(2) 0.1755(17) 0.326(4) 0.101(12) Uani 1 1 d DU . .
H20R H 0.8136 0.1817 0.3829 0.151 Uiso 1 1 calc R . .
H20S H 0.8205 0.2165 0.2784 0.151 Uiso 1 1 calc R . .
H20T H 0.8881 0.1635 0.3801 0.151 Uiso 1 1 calc R . .
O300 O 0.474(2) 0.2293(16) 0.457(4) 0.077(9) Uiso 0.50 1 d PDU A -1
C301 C 0.524(3) 0.1729(19) 0.524(5) 0.077(9) Uiso 0.50 1 d PDU A -1
H301 H 0.5824 0.1875 0.5777 0.092 Uiso 0.50 1 calc PR A -1
C302 C 0.510(6) 0.149(3) 0.623(6) 0.077(9) Uiso 0.50 1 d PDU A -1
H30A H 0.5165 0.1865 0.6777 0.115 Uiso 0.50 1 calc PR A -1
H30B H 0.5507 0.1152 0.6807 0.115 Uiso 0.50 1 calc PR A -1
H30C H 0.4543 0.1311 0.5751 0.115 Uiso 0.50 1 calc PR A -1
C303 C 0.513(5) 0.118(2) 0.433(6) 0.077(9) Uiso 0.50 1 d PDU A -1
H30D H 0.5284 0.1346 0.3797 0.116 Uiso 0.50 1 calc PR A -1
H30E H 0.4549 0.1040 0.3749 0.116 Uiso 0.50 1 calc PR A -1
H30F H 0.5480 0.0808 0.4867 0.116 Uiso 0.50 1 calc PR A -1
C304 C 0.503(3) 0.2933(19) 0.465(5) 0.077(9) Uiso 0.50 1 d PDU A -1
H304 H 0.5095 0.2980 0.3942 0.092 Uiso 0.50 1 calc PR A -1
C305 C 0.588(3) 0.309(3) 0.599(7) 0.077(9) Uiso 0.50 1 d PDU A -1
H30G H 0.6284 0.2756 0.6168 0.116 Uiso 0.50 1 calc PR A -1
H30H H 0.5827 0.3076 0.6697 0.116 Uiso 0.50 1 calc PR A -1
H30I H 0.6064 0.3523 0.5952 0.116 Uiso 0.50 1 calc PR A -1
C306 C 0.438(3) 0.344(2) 0.437(8) 0.077(9) Uiso 0.50 1 d PDU A -1
H30J H 0.3996 0.3531 0.3423 0.115 Uiso 0.50 1 calc PR A -1
H30K H 0.4658 0.3848 0.4856 0.115 Uiso 0.50 1 calc PR A -1
H30L H 0.4077 0.3260 0.4668 0.115 Uiso 0.50 1 calc PR A -1
N400 N 0.507(5) 0.277(3) -0.249(7) 0.107(18) Uiso 0.50 1 d PDU B -1
C401 C 0.515(6) 0.250(5) -0.152(8) 0.107(18) Uiso 0.50 1 d PDU B -1
C402 C 0.517(6) 0.217(4) -0.052(8) 0.107(18) Uiso 0.50 1 d PDU B -1
H40A H 0.5452 0.1748 -0.0330 0.161 Uiso 0.50 1 calc PR B -1
H40B H 0.4609 0.2100 -0.0832 0.161 Uiso 0.50 1 calc PR B -1
H40C H 0.5476 0.2442 0.0279 0.161 Uiso 0.50 1 calc PR B -1

loop_
_atom_site_aniso_label
_atom_site_aniso_U_11
_atom_site_aniso_U_22
_atom_site_aniso_U_33
_atom_site_aniso_U_23
_atom_site_aniso_U_13
_atom_site_aniso_U_12
Sn1 0.0183(12) 0.0209(14) 0.0173(13) 0.000 0.0096(11) 0.000
Rh2 0.0185(12) 0.0235(13) 0.0178(11) -0.0026(15) 0.0076(10) -0.0006(16)
Rh3 0.0206(12) 0.0217(14) 0.0228(11) -0.0012(15) 0.0127(10) -0.0025(15)
Rh4 0.0228(15) 0.0226(14) 0.0184(15) -0.0007(13) 0.0115(14) -0.0010(11)
Rh5 0.0159(14) 0.0224(14) 0.0198(15) 0.0019(13) 0.0091(13) 0.0032(11)
Rh6 0.0185(13) 0.0220(12) 0.0187(13) 0.0013(12) 0.0096(12) -0.0006(15)
Rh7 0.0193(13) 0.0257(13) 0.0164(12) -0.0014(11) 0.0117(11) 0.0001(14)
Br8 0.039(2) 0.039(2) 0.028(2) -0.0045(18) 0.0174(18) 0.002(2)
C1 0.025(11) 0.038(12) 0.028(11) 0.003(8) 0.005(9) -0.013(10)
O1 0.025(11) 0.038(12) 0.028(11) 0.003(8) 0.005(9) -0.013(10)
C2 0.015(11) 0.033(13) 0.028(13) 0.000 0.008(11) 0.000
O2 0.015(11) 0.033(13) 0.028(13) 0.000 0.008(11) 0.000
C3 0.018(4) 0.018(4) 0.018(4) 0.0000(8) 0.011(2) -0.0001(8)
O3 0.018(4) 0.017(4) 0.018(4) -0.0001(8) 0.011(2) 0.0000(8)
C4 0.035(12) 0.049(12) 0.027(10) -0.001(10) 0.021(9) 0.000(10)
O4 0.035(12) 0.049(12) 0.026(10) -0.001(10) 0.021(9) 0.000(10)
C5 0.040(10) 0.022(9) 0.027(11) 0.000(8) 0.014(10) 0.006(10)
O5 0.040(10) 0.022(9) 0.027(11) 0.000(8) 0.014(10) 0.006(10)
C6 0.033(4) 0.033(4) 0.033(4) 0.0001(8) 0.020(3) 0.0000(8)
O6 0.033(4) 0.033(4) 0.033(4) 0.0001(8) 0.020(3) 0.0001(8)
C7 0.024(10) 0.044(12) 0.024(9) 0.015(8) 0.001(8) 0.005(9)
O7 0.024(10) 0.044(12) 0.024(9) 0.015(8) 0.001(7) 0.005(9)
C8 0.031(9) 0.027(11) 0.034(9) 0.001(9) 0.020(9) -0.014(9)
O8 0.031(9) 0.027(11) 0.034(9) 0.001(9) 0.020(9) -0.014(9)
C9 0.029(11) 0.048(13) 0.059(11) 0.010(10) 0.028(10) 0.012(10)
O9 0.029(11) 0.048(13) 0.059(11) 0.010(10) 0.028(10) 0.012(10)
C10 0.010(10) 0.056(14) 0.032(11) -0.010(9) 0.010(9) -0.009(9)
O10 0.010(10) 0.056(14) 0.032(11) -0.010(9) 0.010(9) -0.009(9)
C11 0.029(11) 0.024(11) 0.016(8) -0.011(8) 0.017(8) -0.009(8)
O11 0.029(11) 0.024(11) 0.016(8) -0.011(8) 0.017(8) -0.009(8)
C12 0.022(9) 0.056(12) 0.016(8) 0.001(9) 0.015(7) 0.005(9)
O12 0.022(9) 0.056(12) 0.016(8) 0.001(9) 0.015(7) 0.005(9)
N1 0.023(8) 0.040(8) 0.023(7) -0.005(7) 0.011(7) 0.005(7)
C100 0.017(10) 0.044(11) 0.035(10) -0.002(9) 0.009(8) 0.005(9)
C101 0.016(13) 0.047(16) 0.022(13) 0.007(12) 0.015(11) 0.019(13)
C102 0.021(10) 0.045(11) 0.024(9) -0.004(9) 0.013(8) 0.000(9)
C103 0.019(14) 0.062(17) 0.034(14) 0.004(13) 0.020(12) 0.006(14)
C104 0.029(10) 0.040(11) 0.019(9) 0.001(9) 0.007(8) 0.002(10)
C105 0.031(15) 0.042(16) 0.012(13) 0.014(12) 0.001(12) 0.006(14)
C106 0.026(10) 0.044(11) 0.030(10) -0.008(9) 0.006(9) 0.014(9)
C107 0.025(13) 0.056(16) 0.026(13) -0.001(13) 0.023(11) 0.009(13)
N2 0.098(16) 0.126(18) 0.081(14) -0.003(12) 0.066(12) -0.014(13)
C200 0.108(18) 0.13(2) 0.088(15) -0.001(14) 0.061(13) -0.019(15)
C201 0.11(2) 0.14(3) 0.09(2) 0.02(2) 0.061(18) -0.03(2)
C202 0.101(17) 0.128(19) 0.091(15) -0.004(14) 0.059(13) -0.014(15)
C203 0.08(2) 0.12(2) 0.078(19) 0.000(18) 0.066(16) -0.028(19)
C204 0.102(18) 0.13(2) 0.086(15) 0.001(14) 0.056(14) -0.018(15)
C205 0.08(2) 0.12(2) 0.09(2) -0.009(19) 0.039(18) -0.03(2)
C206 0.096(18) 0.13(2) 0.085(15) -0.007(14) 0.060(13) -0.008(14)
C207 0.09(2) 0.11(2) 0.08(2) -0.029(19) 0.041(18) 0.00(2)

loop_
_atom_type_symbol
_atom_type_description
_atom_type_scat_dispersion_real
_atom_type_scat_dispersion_imag
_atom_type_scat_source
C C 0.0033 0.0016 'International Tables Vol C Tables 4.2.6.8 and 6.1.1.4'
N N 0.0061 0.0033 'International Tables Vol C Tables 4.2.6.8 and 6.1.1.4'
O O 0.0106 0.0060 'International Tables Vol C Tables 4.2.6.8 and 6.1.1.4'
Br Br -0.2901 2.4595 'International Tables Vol C Tables 4.2.6.8 and 6.1.1.4'
Rh Rh -1.1178 0.9187 'International Tables Vol C Tables 4.2.6.8 and 6.1.1.4'
Sn Sn -0.6537 1.4246 'International Tables Vol C Tables 4.2.6.8 and 6.1.1.4'
H H 0.0000 0.0000 'International Tables Vol C Tables 4.2.6.8 and 6.1.1.4'

loop_
_geom_angle_atom_site_label_1
_geom_angle_atom_site_label_2
_geom_angle_atom_site_label_3
_geom_angle
_geom_angle_site_symmetry_1
_geom_angle_site_symmetry_3
_geom_angle_publ_flag
Rh7 Sn1 Rh7 126.15(15) 2 . ?
Rh7 Sn1 Rh4 113.22(9) 2 . ?
Rh7 Sn1 Rh4 110.88(9) . . ?
Rh7 Sn1 Rh4 110.88(9) 2 2 ?
Rh7 Sn1 Rh4 113.22(9) . 2 ?
Rh4 Sn1 Rh4 68.01(13) . 2 ?
Rh7 Sn1 Rh5 69.16(10) 2 2 ?
Rh7 Sn1 Rh5 67.42(10) . 2 ?
Rh4 Sn1 Rh5 177.54(11) . 2 ?
Rh4 Sn1 Rh5 110.79(6) 2 2 ?
Rh7 Sn1 Rh5 67.42(10) 2 . ?
Rh7 Sn1 Rh5 69.16(10) . . ?
Rh4 Sn1 Rh5 110.79(6) . . ?
Rh4 Sn1 Rh5 177.54(11) 2 . ?
Rh5 Sn1 Rh5 70.49(13) 2 . ?
Rh7 Sn1 Rh3 64.05(7) 2 . ?
Rh7 Sn1 Rh3 116.98(8) . . ?
Rh4 Sn1 Rh3 60.79(9) . . ?
Rh4 Sn1 Rh3 117.30(12) 2 . ?
Rh5 Sn1 Rh3 121.46(12) 2 . ?
Rh5 Sn1 Rh3 60.47(9) . . ?
Rh7 Sn1 Rh3 116.98(8) 2 2 ?
Rh7 Sn1 Rh3 64.05(7) . 2 ?
Rh4 Sn1 Rh3 117.30(12) . 2 ?
Rh4 Sn1 Rh3 60.79(9) 2 2 ?
Rh5 Sn1 Rh3 60.47(9) 2 2 ?
Rh5 Sn1 Rh3 121.46(12) . 2 ?
Rh3 Sn1 Rh3 177.97(17) . 2 ?
Rh7 Sn1 Rh2 63.92(8) 2 2 ?
Rh7 Sn1 Rh2 115.70(9) . 2 ?
Rh4 Sn1 Rh2 120.21(12) . 2 ?
Rh4 Sn1 Rh2 60.52(9) 2 2 ?
Rh5 Sn1 Rh2 59.96(9) 2 2 ?
Rh5 Sn1 Rh2 119.32(12) . 2 ?
Rh3 Sn1 Rh2 120.68(6) . 2 ?
Rh3 Sn1 Rh2 59.33(6) 2 2 ?
Rh7 Sn1 Rh2 115.70(9) 2 . ?
Rh7 Sn1 Rh2 63.92(8) . . ?
Rh4 Sn1 Rh2 60.52(9) . . ?
Rh4 Sn1 Rh2 120.21(12) 2 . ?
Rh5 Sn1 Rh2 119.32(12) 2 . ?
Rh5 Sn1 Rh2 59.96(9) . . ?
Rh3 Sn1 Rh2 59.33(6) . . ?
Rh3 Sn1 Rh2 120.68(6) 2 . ?
Rh2 Sn1 Rh2 179.23(18) 2 . ?
C7 Rh2 C10 95.7(14) . . ?
C7 Rh2 C8 89.1(13) . . ?
C10 Rh2 C8 95.0(14) . . ?
C7 Rh2 C6 81.7(13) . . ?
C10 Rh2 C6 133.1(12) . . ?
C8 Rh2 C6 131.6(13) . . ?
C7 Rh2 Rh4 138.6(10) . . ?
C10 Rh2 Rh4 44.9(9) . . ?
C8 Rh2 Rh4 104.0(10) . . ?
C6 Rh2 Rh4 114.1(7) . . ?
C7 Rh2 Rh5 108.8(11) . . ?
C10 Rh2 Rh5 149.5(9) . . ?
C8 Rh2 Rh5 103.1(10) . . ?
C6 Rh2 Rh5 39.2(7) . . ?
Rh4 Rh2 Rh5 106.06(9) . . ?
C7 Rh2 Rh3 122.9(11) . . ?
C10 Rh2 Rh3 91.4(9) . . ?
C8 Rh2 Rh3 146.6(8) . . ?
C6 Rh2 Rh3 54.5(7) . . ?
Rh4 Rh2 Rh3 59.62(10) . . ?
Rh5 Rh2 Rh3 60.23(10) . . ?
C7 Rh2 Sn1 165.1(10) . . ?
C10 Rh2 Sn1 98.9(9) . . ?
C8 Rh2 Sn1 86.6(8) . . ?
C6 Rh2 Sn1 90.5(7) . . ?
Rh4 Rh2 Sn1 56.26(9) . . ?
Rh5 Rh2 Sn1 58.58(9) . . ?
Rh3 Rh2 Sn1 60.00(7) . . ?
C7 Rh2 Rh7 114.9(10) . . ?
C10 Rh2 Rh7 121.1(9) . . ?
C8 Rh2 Rh7 41.3(9) . . ?
C6 Rh2 Rh7 101.6(7) . . ?
Rh4 Rh2 Rh7 99.69(10) . . ?
Rh5 Rh2 Rh7 64.79(9) . . ?
Rh3 Rh2 Rh7 108.85(10) . . ?
Sn1 Rh2 Rh7 54.14(7) . . ?
C9 Rh3 C11 92.2(14) . . ?
C9 Rh3 C12 94.0(13) . . ?
C11 Rh3 C12 101.7(14) . . ?
C9 Rh3 C6 79.1(13) . . ?
C11 Rh3 C6 128.0(11) . . ?
C12 Rh3 C6 129.8(14) . . ?
C9 Rh3 Rh4 136.8(12) . . ?
C11 Rh3 Rh4 46.1(8) . . ?
C12 Rh3 Rh4 103.8(10) . . ?
C6 Rh3 Rh4 115.0(7) . . ?
C9 Rh3 Rh2 119.7(10) . . ?
C11 Rh3 Rh2 88.1(8) . . ?
C12 Rh3 Rh2 144.7(7) . . ?
C6 Rh3 Rh2 55.4(7) . . ?
Rh4 Rh3 Rh2 59.60(10) . . ?
C9 Rh3 Rh5 108.7(11) . . ?
C11 Rh3 Rh5 147.2(8) . . ?
C12 Rh3 Rh5 101.6(11) . . ?
C6 Rh3 Rh5 39.2(7) . . ?
Rh4 Rh3 Rh5 105.72(9) . . ?
Rh2 Rh3 Rh5 59.82(10) . . ?
C9 Rh3 Sn1 166.2(12) . . ?
C11 Rh3 Sn1 101.5(9) . . ?
C12 Rh3 Sn1 84.0(7) . . ?
C6 Rh3 Sn1 91.6(7) . . ?
Rh4 Rh3 Sn1 56.46(9) . . ?
Rh2 Rh3 Sn1 60.66(6) . . ?
Rh5 Rh3 Sn1 58.66(9) . . ?
C9 Rh3 Rh7 116.6(11) . 2 ?
C11 Rh3 Rh7 129.5(9) . 2 ?
C12 Rh3 Rh7 40.4(9) . 2 ?
C6 Rh3 Rh7 99.0(7) . 2 ?
Rh4 Rh3 Rh7 101.72(10) . 2 ?
Rh2 Rh3 Rh7 108.45(11) . 2 ?
Rh5 Rh3 Rh7 63.12(9) . 2 ?
Sn1 Rh3 Rh7 54.38(7) . 2 ?
C10 Rh4 C11 89.7(10) . . ?
C10 Rh4 Br8 90.1(9) . . ?
C11 Rh4 Br8 161.3(8) . . ?
C10 Rh4 Br8 164.6(10) . 2 ?
C11 Rh4 Br8 89.0(8) . 2 ?
Br8 Rh4 Br8 86.21(15) . 2 ?
C10 Rh4 Sn1 103.4(10) . . ?
C11 Rh4 Sn1 106.2(8) . . ?
Br8 Rh4 Sn1 91.98(12) . . ?
Br8 Rh4 Sn1 91.65(12) 2 . ?
C10 Rh4 Rh2 42.6(10) . . ?
C11 Rh4 Rh2 88.0(8) . . ?
Br8 Rh4 Rh2 104.36(13) . . ?
Br8 Rh4 Rh2 152.61(13) 2 . ?
Sn1 Rh4 Rh2 63.22(8) . . ?
C10 Rh4 Rh3 90.6(10) . . ?
C11 Rh4 Rh3 44.5(8) . . ?
Br8 Rh4 Rh3 154.14(14) . . ?
Br8 Rh4 Rh3 99.15(13) 2 . ?
Sn1 Rh4 Rh3 62.75(8) . . ?
Rh2 Rh4 Rh3 60.78(8) . . ?
C10 Rh4 Rh4 133.5(9) . 2 ?
C11 Rh4 Rh4 133.9(8) . 2 ?
Br8 Rh4 Rh4 54.29(12) . 2 ?
Br8 Rh4 Rh4 53.83(12) 2 2 ?
Sn1 Rh4 Rh4 55.99(7) . 2 ?
Rh2 Rh4 Rh4 112.23(10) . 2 ?
Rh3 Rh4 Rh4 109.14(10) . 2 ?
C6 Rh5 C4 86.2(13) . . ?
C6 Rh5 C3 85.8(12) . . ?
C4 Rh5 C3 106.5(11) . . ?
C6 Rh5 Rh6 136.8(10) . . ?
C4 Rh5 Rh6 50.6(10) . . ?
C3 Rh5 Rh6 103.2(8) . . ?
C6 Rh5 Rh6 137.2(9) . 2 ?
C4 Rh5 Rh6 103.9(10) . 2 ?
C3 Rh5 Rh6 51.4(8) . 2 ?
Rh6 Rh5 Rh6 65.23(11) . 2 ?
C6 Rh5 Sn1 110.1(9) . . ?
C4 Rh5 Sn1 124.8(9) . . ?
C3 Rh5 Sn1 126.4(8) . . ?
Rh6 Rh5 Sn1 98.29(11) . . ?
Rh6 Rh5 Sn1 98.03(10) 2 . ?
C6 Rh5 Rh2 60.0(9) . . ?
C4 Rh5 Rh2 87.1(10) . . ?
C3 Rh5 Rh2 142.6(8) . . ?
Rh6 Rh5 Rh2 111.96(12) . . ?
Rh6 Rh5 Rh2 159.23(12) 2 . ?
Sn1 Rh5 Rh2 61.46(8) . . ?
C6 Rh5 Rh3 58.7(9) . . ?
C4 Rh5 Rh3 140.0(10) . . ?
C3 Rh5 Rh3 90.7(8) . . ?
Rh6 Rh5 Rh3 159.16(12) . . ?
Rh6 Rh5 Rh3 114.77(12) 2 . ?
Sn1 Rh5 Rh3 60.87(8) . . ?
Rh2 Rh5 Rh3 59.95(8) . . ?
C6 Rh5 Rh7 113.7(9) . 2 ?
C4 Rh5 Rh7 159.7(10) . 2 ?
C3 Rh5 Rh7 72.7(8) . 2 ?
Rh6 Rh5 Rh7 109.33(11) . 2 ?
Rh6 Rh5 Rh7 59.17(9) 2 2 ?
Sn1 Rh5 Rh7 53.88(6) . 2 ?
Rh2 Rh5 Rh7 105.91(10) . 2 ?
Rh3 Rh5 Rh7 59.66(8) . 2 ?
C6 Rh5 Rh7 115.6(9) . . ?
C4 Rh5 Rh7 72.0(9) . . ?
C3 Rh5 Rh7 158.1(8) . . ?
Rh6 Rh5 Rh7 58.35(9) . . ?
Rh6 Rh5 Rh7 107.09(11) 2 . ?
Sn1 Rh5 Rh7 53.09(6) . . ?
Rh2 Rh5 Rh7 59.07(8) . . ?
Rh3 Rh5 Rh7 104.36(9) . . ?
Rh7 Rh5 Rh7 100.94(9) 2 . ?
C1 Rh6 C2 94.6(13) . . ?
C1 Rh6 C4 96.1(13) . . ?
C2 Rh6 C4 102.8(9) . . ?
C1 Rh6 C3 97.7(12) . 2 ?
C2 Rh6 C3 100.9(7) . 2 ?
C4 Rh6 C3 151.3(10) . 2 ?
C1 Rh6 Rh5 141.9(10) . . ?
C2 Rh6 Rh5 89.8(7) . . ?
C4 Rh6 Rh5 46.3(9) . . ?
C3 Rh6 Rh5 118.5(7) 2 . ?
C1 Rh6 Rh5 144.5(10) . 2 ?
C2 Rh6 Rh5 89.5(7) . 2 ?
C4 Rh6 Rh5 117.4(9) . 2 ?
C3 Rh6 Rh5 47.0(7) 2 2 ?
Rh5 Rh6 Rh5 73.19(11) . 2 ?
C1 Rh6 Rh7 115.3(10) . . ?
C2 Rh6 Rh7 150.1(9) . . ?
C4 Rh6 Rh7 76.3(9) . . ?
C3 Rh6 Rh7 75.1(7) 2 . ?
Rh5 Rh6 Rh7 67.68(9) . . ?
Rh5 Rh6 Rh7 65.85(9) 2 . ?
C1 Rh6 Rh6 136.3(10) . 2 ?
C2 Rh6 Rh6 41.7(9) . 2 ?
C4 Rh6 Rh6 94.0(8) . 2 ?
C3 Rh6 Rh6 93.1(7) 2 2 ?
Rh5 Rh6 Rh6 57.57(9) . 2 ?
Rh5 Rh6 Rh6 57.21(10) 2 2 ?
Rh7 Rh6 Rh6 108.39(6) . 2 ?
C5 Rh7 C12 95.1(14) . 2 ?
C5 Rh7 C8 95.2(13) . . ?
C12 Rh7 C8 88.8(13) 2 . ?
C5 Rh7 Sn1 167.0(9) . . ?
C12 Rh7 Sn1 93.7(8) 2 . ?
C8 Rh7 Sn1 94.5(8) . . ?
C5 Rh7 Rh6 68.6(9) . . ?
C12 Rh7 Rh6 137.8(10) 2 . ?
C8 Rh7 Rh6 129.8(11) . . ?
Sn1 Rh7 Rh6 98.49(10) . . ?
C5 Rh7 Rh3 119.9(12) . 2 ?
C12 Rh7 Rh3 45.1(7) 2 2 ?
C8 Rh7 Rh3 120.1(11) . 2 ?
Sn1 Rh7 Rh3 61.57(7) . 2 ?
Rh6 Rh7 Rh3 108.61(11) . 2 ?
C5 Rh7 Rh2 121.7(12) . . ?
C12 Rh7 Rh2 116.0(11) 2 . ?
C8 Rh7 Rh2 42.6(8) . . ?
Sn1 Rh7 Rh2 61.94(6) . . ?
Rh6 Rh7 Rh2 105.32(11) . . ?
Rh3 Rh7 Rh2 116.83(10) 2 . ?
C5 Rh7 Rh5 110.2(10) . 2 ?
C12 Rh7 Rh5 100.4(7) 2 2 ?
C8 Rh7 Rh5 151.9(8) . 2 ?
Sn1 Rh7 Rh5 58.70(8) . 2 ?
Rh6 Rh7 Rh5 54.98(8) . 2 ?
Rh3 Rh7 Rh5 57.22(8) 2 2 ?
Rh2 Rh7 Rh5 110.75(9) . 2 ?
C5 Rh7 Rh5 112.5(10) . . ?
C12 Rh7 Rh5 151.3(8) 2 . ?
C8 Rh7 Rh5 96.0(9) . . ?
Sn1 Rh7 Rh5 57.75(8) . . ?
Rh6 Rh7 Rh5 53.97(7) . . ?
Rh3 Rh7 Rh5 110.22(10) 2 . ?
Rh2 Rh7 Rh5 56.14(8) . . ?
Rh5 Rh7 Rh5 63.73(9) 2 . ?
Rh4 Br8 Rh4 71.88(13) . 2 ?
O1 C1 Rh6 173(3) . . ?
O2 C2 Rh6 131.7(9) . . ?
O2 C2 Rh6 131.7(9) . 2 ?
Rh6 C2 Rh6 96.6(18) . 2 ?
O3 C3 Rh5 144(2) . . ?
O3 C3 Rh6 134(2) . 2 ?
Rh5 C3 Rh6 81.7(10) . 2 ?
O4 C4 Rh5 146(3) . . ?
O4 C4 Rh6 131(2) . . ?
Rh5 C4 Rh6 83.1(12) . . ?
O5 C5 Rh7 168(2) . . ?
O6 C6 Rh5 151(2) . . ?
O6 C6 Rh3 122(2) . . ?
Rh5 C6 Rh3 82.1(11) . . ?
O6 C6 Rh2 121(2) . . ?
Rh5 C6 Rh2 80.8(11) . . ?
Rh3 C6 Rh2 70.1(8) . . ?
O7 C7 Rh2 173(3) . . ?
O8 C8 Rh7 137(2) . . ?
O8 C8 Rh2 127(2) . . ?
Rh7 C8 Rh2 96.2(13) . . ?
O9 C9 Rh3 173(3) . . ?
O10 C10 Rh2 144(3) . . ?
O10 C10 Rh4 123(3) . . ?
Rh2 C10 Rh4 92.5(14) . . ?
O11 C11 Rh3 143(2) . . ?
O11 C11 Rh4 127(2) . . ?
Rh3 C11 Rh4 89.4(12) . . ?
O12 C12 Rh7 139(2) . 2 ?
O12 C12 Rh3 127(2) . . ?
Rh7 C12 Rh3 94.5(12) 2 . ?
C106 N1 C104 116(2) . . ?
C106 N1 C100 114(3) . . ?
C104 N1 C100 102(2) . . ?
C106 N1 C102 106(2) . . ?
C104 N1 C102 108(2) . . ?
C100 N1 C102 109(2) . . ?
N1 C100 C101 115(2) . . ?
N1 C100 H10A 108.4 . . ?
C101 C100 H10A 108.4 . . ?
N1 C100 H10B 108.4 . . ?
C101 C100 H10B 108.4 . . ?
H10A C100 H10B 107.5 . . ?
C100 C101 H10C 109.5 . . ?
C100 C101 H10D 109.5 . . ?
H10C C101 H10D 109.5 . . ?
C100 C101 H10E 109.5 . . ?
H10C C101 H10E 109.5 . . ?
H10D C101 H10E 109.5 . . ?
C103 C102 N1 115(3) . . ?
C103 C102 H10F 108.6 . . ?
N1 C102 H10F 108.6 . . ?
C103 C102 H10G 108.6 . . ?
N1 C102 H10G 108.6 . . ?
H10F C102 H10G 107.6 . . ?
C102 C103 H10H 109.5 . . ?
C102 C103 H10I 109.5 . . ?
H10H C103 H10I 109.5 . . ?
C102 C103 H10J 109.5 . . ?
H10H C103 H10J 109.5 . . ?
H10I C103 H10J 109.5 . . ?
N1 C104 C105 112(3) . . ?
N1 C104 H10K 109.3 . . ?
C105 C104 H10K 109.3 . . ?
N1 C104 H10L 109.3 . . ?
C105 C104 H10L 109.3 . . ?
H10K C104 H10L 108.0 . . ?
C104 C105 H10M 109.5 . . ?
C104 C105 H10N 109.5 . . ?
H10M C105 H10N 109.5 . . ?
C104 C105 H10O 109.5 . . ?
H10M C105 H10O 109.5 . . ?
H10N C105 H10O 109.5 . . ?
N1 C106 C107 115(2) . . ?
N1 C106 H10P 108.5 . . ?
C107 C106 H10P 108.5 . . ?
N1 C106 H10Q 108.5 . . ?
C107 C106 H10Q 108.5 . . ?
H10P C106 H10Q 107.5 . . ?
C106 C107 H10R 109.5 . . ?
C106 C107 H10S 109.5 . . ?
H10R C107 H10S 109.5 . . ?
C106 C107 H10T 109.5 . . ?
H10R C107 H10T 109.5 . . ?
H10S C107 H10T 109.5 . . ?
C202 N2 C206 111.5(13) . . ?
C202 N2 C200 110.9(13) . . ?
C206 N2 C200 109.2(13) . . ?
C202 N2 C204 109.4(13) . . ?
C206 N2 C204 108.2(12) . . ?
C200 N2 C204 107.5(13) . . ?
N2 C200 C201 119(2) . . ?
N2 C200 H20A 107.6 . . ?
C201 C200 H20A 107.6 . . ?
N2 C200 H20B 107.6 . . ?
C201 C200 H20B 107.6 . . ?
H20A C200 H20B 107.0 . . ?
C200 C201 H20C 109.5 . . ?
C200 C201 H20D 109.5 . . ?
H20C C201 H20D 109.5 . . ?
C200 C201 H20E 109.5 . . ?
H20C C201 H20E 109.5 . . ?
H20D C201 H20E 109.5 . . ?
N2 C202 C203 119(2) . . ?
N2 C202 H20F 107.6 . . ?
C203 C202 H20F 107.6 . . ?
N2 C202 H20G 107.6 . . ?
C203 C202 H20G 107.6 . . ?
H20F C202 H20G 107.0 . . ?
C202 C203 H20H 109.5 . . ?
C202 C203 H20I 109.5 . . ?
H20H C203 H20I 109.5 . . ?
C202 C203 H20J 109.5 . . ?
H20H C203 H20J 109.5 . . ?
H20I C203 H20J 109.5 . . ?
N2 C204 C205 116(2) . . ?
N2 C204 H20K 108.2 . . ?
C205 C204 H20K 108.2 . . ?
N2 C204 H20L 108.2 . . ?
C205 C204 H20L 108.2 . . ?
H20K C204 H20L 107.4 . . ?
C204 C205 H20M 109.5 . . ?
C204 C205 H20N 109.5 . . ?
H20M C205 H20N 109.5 . . ?
C204 C205 H20O 109.5 . . ?
H20M C205 H20O 109.5 . . ?
H20N C205 H20O 109.5 . . ?
N2 C206 C207 122(2) . . ?
N2 C206 H20P 106.7 . . ?
C207 C206 H20P 106.7 . . ?
N2 C206 H20Q 106.7 . . ?
C207 C206 H20Q 106.7 . . ?
H20P C206 H20Q 106.6 . . ?
C206 C207 H20R 109.5 . . ?
C206 C207 H20S 109.5 . . ?
H20R C207 H20S 109.5 . . ?
C206 C207 H20T 109.5 . . ?
H20R C207 H20T 109.5 . . ?
H20S C207 H20T 109.5 . . ?
C304 O300 C301 126(3) . . ?
O300 C301 C303 114(3) . . ?
O300 C301 C302 109(3) . . ?
C303 C301 C302 113(3) . . ?
O300 C301 H301 106.6 . . ?
C303 C301 H301 106.6 . . ?
C302 C301 H301 106.6 . . ?
C301 C302 H30A 109.5 . . ?
C301 C302 H30B 109.5 . . ?
H30A C302 H30B 109.5 . . ?
C301 C302 H30C 109.5 . . ?
H30A C302 H30C 109.5 . . ?
H30B C302 H30C 109.5 . . ?
C301 C303 H30D 109.5 . . ?
C301 C303 H30E 109.5 . . ?
H30D C303 H30E 109.5 . . ?
C301 C303 H30F 109.5 . . ?
H30D C303 H30F 109.5 . . ?
H30E C303 H30F 109.5 . . ?
O300 C304 C305 114(3) . . ?
O300 C304 C306 109(3) . . ?
C305 C304 C306 110(3) . . ?
O300 C304 H304 107.8 . . ?
C305 C304 H304 107.8 . . ?
C306 C304 H304 107.8 . . ?
C304 C305 H30G 109.5 . . ?
C304 C305 H30H 109.5 . . ?
H30G C305 H30H 109.5 . . ?
C304 C305 H30I 109.5 . . ?
H30G C305 H30I 109.5 . . ?
H30H C305 H30I 109.5 . . ?
C304 C306 H30J 109.5 . . ?
C304 C306 H30K 109.5 . . ?
H30J C306 H30K 109.5 . . ?
C304 C306 H30L 109.5 . . ?
H30J C306 H30L 109.5 . . ?
H30K C306 H30L 109.5 . . ?
N400 C401 C402 175(10) . . ?
C401 C402 H40A 109.5 . . ?
C401 C402 H40B 109.5 . . ?
H40A C402 H40B 109.5 . . ?
C401 C402 H40C 109.5 . . ?
H40A C402 H40C 109.5 . . ?
H40B C402 H40C 109.5 . . ?

loop_
_geom_bond_atom_site_label_1
_geom_bond_atom_site_label_2
_geom_bond_distance
_geom_bond_site_symmetry_2
_geom_bond_publ_flag
Sn1 Rh7 2.662(3) 2 ?
Sn1 Rh7 2.662(3) . ?
Sn1 Rh4 2.700(4) . ?
Sn1 Rh4 2.700(4) 2 ?
Sn1 Rh5 2.815(3) 2 ?
Sn1 Rh5 2.815(3) . ?
Sn1 Rh3 2.879(2) . ?
Sn1 Rh3 2.879(2) 2 ?
Sn1 Rh2 2.898(2) 2 ?
Sn1 Rh2 2.898(2) . ?
Rh2 C7 1.81(3) . ?
Rh2 C10 1.91(4) . ?
Rh2 C8 2.01(3) . ?
Rh2 C6 2.50(3) . ?
Rh2 Rh4 2.826(4) . ?
Rh2 Rh5 2.856(4) . ?
Rh2 Rh3 2.860(3) . ?
Rh2 Rh7 2.950(4) . ?
Rh3 C9 1.81(3) . ?
Rh3 C11 1.98(3) . ?
Rh3 C12 2.09(2) . ?
Rh3 C6 2.47(3) . ?
Rh3 Rh4 2.827(4) . ?
Rh3 Rh5 2.868(4) . ?
Rh3 Rh7 2.944(3) 2 ?
Rh4 C10 2.00(3) . ?
Rh4 C11 2.04(3) . ?
Rh4 Br8 2.565(5) . ?
Rh4 Br8 2.580(4) 2 ?
Rh4 Rh4 3.020(5) 2 ?
Rh5 C6 1.83(3) . ?
Rh5 C4 1.98(3) . ?
Rh5 C3 2.02(3) . ?
Rh5 Rh6 2.720(4) . ?
Rh5 Rh6 2.731(4) 2 ?
Rh5 Rh7 3.043(4) 2 ?
Rh5 Rh7 3.111(4) . ?
Rh6 C1 1.93(3) . ?
Rh6 C2 1.97(3) . ?
Rh6 C4 2.12(3) . ?
Rh6 C3 2.16(3) 2 ?
Rh6 Rh5 2.731(4) 2 ?
Rh6 Rh7 2.863(3) . ?
Rh6 Rh6 2.938(5) 2 ?
Rh7 C5 1.83(3) . ?
Rh7 C12 1.91(3) 2 ?
Rh7 C8 1.96(3) . ?
Rh7 Rh3 2.944(3) 2 ?
Rh7 Rh5 3.043(4) 2 ?
Br8 Rh4 2.580(4) 2 ?
C1 O1 1.12(3) . ?
C2 O2 1.24(4) . ?
C2 Rh6 1.97(3) 2 ?
C3 O3 1.10(3) . ?
C3 Rh6 2.16(3) 2 ?
C4 O4 1.20(3) . ?
C5 O5 1.17(3) . ?
C6 O6 1.23(3) . ?
C7 O7 1.25(3) . ?
C8 O8 1.26(3) . ?
C9 O9 1.16(3) . ?
C10 O10 1.18(4) . ?
C11 O11 1.13(3) . ?
C12 O12 1.26(3) . ?
C12 Rh7 1.91(3) 2 ?
N1 C106 1.40(3) . ?
N1 C104 1.50(4) . ?
N1 C100 1.54(4) . ?
N1 C102 1.62(4) . ?
C100 C101 1.55(4) . ?
C100 H10A 0.9900 . ?
C100 H10B 0.9900 . ?
C101 H10C 0.9800 . ?
C101 H10D 0.9800 . ?
C101 H10E 0.9800 . ?
C102 C103 1.43(4) . ?
C102 H10F 0.9900 . ?
C102 H10G 0.9900 . ?
C103 H10H 0.9800 . ?
C103 H10I 0.9800 . ?
C103 H10J 0.9800 . ?
C104 C105 1.55(4) . ?
C104 H10K 0.9900 . ?
C104 H10L 0.9900 . ?
C105 H10M 0.9800 . ?
C105 H10N 0.9800 . ?
C105 H10O 0.9800 . ?
C106 C107 1.56(4) . ?
C106 H10P 0.9900 . ?
C106 H10Q 0.9900 . ?
C107 H10R 0.9800 . ?
C107 H10S 0.9800 . ?
C107 H10T 0.9800 . ?
N2 C202 1.430(18) . ?
N2 C206 1.442(18) . ?
N2 C200 1.457(18) . ?
N2 C204 1.476(18) . ?
C200 C201 1.544(19) . ?
C200 H20A 0.9900 . ?
C200 H20B 0.9900 . ?
C201 H20C 0.9800 . ?
C201 H20D 0.9800 . ?
C201 H20E 0.9800 . ?
C202 C203 1.560(18) . ?
C202 H20F 0.9900 . ?
C202 H20G 0.9900 . ?
C203 H20H 0.9800 . ?
C203 H20I 0.9800 . ?
C203 H20J 0.9800 . ?
C204 C205 1.535(19) . ?
C204 H20K 0.9900 . ?
C204 H20L 0.9900 . ?
C205 H20M 0.9800 . ?
C205 H20N 0.9800 . ?
C205 H20O 0.9800 . ?
C206 C207 1.517(18) . ?
C206 H20P 0.9900 . ?
C206 H20Q 0.9900 . ?
C207 H20R 0.9800 . ?
C207 H20S 0.9800 . ?
C207 H20T 0.9800 . ?
O300 C304 1.409(19) . ?
O300 C301 1.417(19) . ?
C301 C303 1.53(2) . ?
C301 C302 1.54(2) . ?
C301 H301 1.0000 . ?
C302 H30A 0.9800 . ?
C302 H30B 0.9800 . ?
C302 H30C 0.9800 . ?
C303 H30D 0.9800 . ?
C303 H30E 0.9800 . ?
C303 H30F 0.9800 . ?
C304 C305 1.54(2) . ?
C304 C306 1.55(2) . ?
C304 H304 1.0000 . ?
C305 H30G 0.9800 . ?
C305 H30H 0.9800 . ?
C305 H30I 0.9800 . ?
C306 H30J 0.9800 . ?
C306 H30K 0.9800 . ?
C306 H30L 0.9800 . ?
N400 C401 1.28(6) . ?
C401 C402 1.42(5) . ?
C402 H40A 0.9800 . ?
C402 H40B 0.9800 . ?
C402 H40C 0.9800 . ?

loop_
_geom_torsion_atom_site_label_1
_geom_torsion_atom_site_label_2
_geom_torsion_atom_site_label_3
_geom_torsion_atom_site_label_4
_geom_torsion
_geom_torsion_site_symmetry_1
_geom_torsion_site_symmetry_2
_geom_torsion_site_symmetry_3
_geom_torsion_site_symmetry_4
_geom_torsion_publ_flag
Rh7 Sn1 Rh2 C7 -74(4) 2 . . . ?
Rh7 Sn1 Rh2 C7 46(4) . . . . ?
Rh4 Sn1 Rh2 C7 -177(4) . . . . ?
Rh4 Sn1 Rh2 C7 149(4) 2 . . . ?
Rh5 Sn1 Rh2 C7 6(4) 2 . . . ?
Rh5 Sn1 Rh2 C7 -34(4) . . . . ?
Rh3 Sn1 Rh2 C7 -106(4) . . . . ?
Rh3 Sn1 Rh2 C7 77(4) 2 . . . ?
Rh2 Sn1 Rh2 C7 -14(4) 2 . . . ?
Rh7 Sn1 Rh2 C10 118.2(10) 2 . . . ?
Rh7 Sn1 Rh2 C10 -122.2(10) . . . . ?
Rh4 Sn1 Rh2 C10 14.9(10) . . . . ?
Rh4 Sn1 Rh2 C10 -19.3(10) 2 . . . ?
Rh5 Sn1 Rh2 C10 -162.3(10) 2 . . . ?
Rh5 Sn1 Rh2 C10 157.8(10) . . . . ?
Rh3 Sn1 Rh2 C10 86.4(10) . . . . ?
Rh3 Sn1 Rh2 C10 -91.2(10) 2 . . . ?
Rh2 Sn1 Rh2 C10 177.9(9) 2 . . . ?
Rh7 Sn1 Rh2 C8 -147.3(11) 2 . . . ?
Rh7 Sn1 Rh2 C8 -27.7(11) . . . . ?
Rh4 Sn1 Rh2 C8 109.4(11) . . . . ?
Rh4 Sn1 Rh2 C8 75.2(11) 2 . . . ?
Rh5 Sn1 Rh2 C8 -67.8(11) 2 . . . ?
Rh5 Sn1 Rh2 C8 -107.7(11) . . . . ?
Rh3 Sn1 Rh2 C8 -179.1(11) . . . . ?
Rh3 Sn1 Rh2 C8 3.3(11) 2 . . . ?
Rh2 Sn1 Rh2 C8 -87.6(11) 2 . . . ?
Rh7 Sn1 Rh2 C6 -15.6(7) 2 . . . ?
Rh7 Sn1 Rh2 C6 103.9(7) . . . . ?
Rh4 Sn1 Rh2 C6 -118.9(7) . . . . ?
Rh4 Sn1 Rh2 C6 -153.2(7) 2 . . . ?
Rh5 Sn1 Rh2 C6 63.9(7) 2 . . . ?
Rh5 Sn1 Rh2 C6 24.0(7) . . . . ?
Rh3 Sn1 Rh2 C6 -47.4(7) . . . . ?
Rh3 Sn1 Rh2 C6 135.0(7) 2 . . . ?
Rh2 Sn1 Rh2 C6 44.0(7) 2 . . . ?
Rh7 Sn1 Rh2 Rh4 103.34(12) 2 . . . ?
Rh7 Sn1 Rh2 Rh4 -137.11(11) . . . . ?
Rh4 Sn1 Rh2 Rh4 -34.22(16) 2 . . . ?
Rh5 Sn1 Rh2 Rh4 -177.18(12) 2 . . . ?
Rh5 Sn1 Rh2 Rh4 142.93(9) . . . . ?
Rh3 Sn1 Rh2 Rh4 71.54(11) . . . . ?
Rh3 Sn1 Rh2 Rh4 -106.09(16) 2 . . . ?
Rh2 Sn1 Rh2 Rh4 162.95(8) 2 . . . ?
Rh7 Sn1 Rh2 Rh5 -39.60(12) 2 . . . ?
Rh7 Sn1 Rh2 Rh5 79.96(11) . . . . ?
Rh4 Sn1 Rh2 Rh5 -142.93(9) . . . . ?
Rh4 Sn1 Rh2 Rh5 -177.16(12) 2 . . . ?
Rh5 Sn1 Rh2 Rh5 39.89(15) 2 . . . ?
Rh3 Sn1 Rh2 Rh5 -71.39(11) . . . . ?
Rh3 Sn1 Rh2 Rh5 110.97(15) 2 . . . ?
Rh2 Sn1 Rh2 Rh5 20.02(8) 2 . . . ?
Rh7 Sn1 Rh2 Rh3 31.79(13) 2 . . . ?
Rh7 Sn1 Rh2 Rh3 151.35(14) . . . . ?
Rh4 Sn1 Rh2 Rh3 -71.54(11) . . . . ?
Rh4 Sn1 Rh2 Rh3 -105.77(13) 2 . . . ?
Rh5 Sn1 Rh2 Rh3 111.28(13) 2 . . . ?
Rh5 Sn1 Rh2 Rh3 71.39(11) . . . . ?
Rh3 Sn1 Rh2 Rh3 -177.6(2) 2 . . . ?
Rh2 Sn1 Rh2 Rh3 91.41(10) 2 . . . ?
Rh7 Sn1 Rh2 Rh7 -119.56(17) 2 . . . ?
Rh4 Sn1 Rh2 Rh7 137.11(11) . . . . ?
Rh4 Sn1 Rh2 Rh7 102.88(10) 2 . . . ?
Rh5 Sn1 Rh2 Rh7 -40.07(10) 2 . . . ?
Rh5 Sn1 Rh2 Rh7 -79.96(11) . . . . ?
Rh3 Sn1 Rh2 Rh7 -151.35(14) . . . . ?
Rh3 Sn1 Rh2 Rh7 31.01(12) 2 . . . ?
Rh2 Sn1 Rh2 Rh7 -59.94(7) 2 . . . ?
C7 Rh2 Rh3 C9 -1(2) . . . . ?
C10 Rh2 Rh3 C9 96.4(16) . . . . ?
C8 Rh2 Rh3 C9 -162(2) . . . . ?
C6 Rh2 Rh3 C9 -49.0(16) . . . . ?
Rh4 Rh2 Rh3 C9 129.7(14) . . . . ?
Rh5 Rh2 Rh3 C9 -95.5(14) . . . . ?
Sn1 Rh2 Rh3 C9 -164.2(14) . . . . ?
Rh7 Rh2 Rh3 C9 -139.9(13) . . . . ?
C7 Rh2 Rh3 C11 -92.8(15) . . . . ?
C10 Rh2 Rh3 C11 4.9(14) . . . . ?
C8 Rh2 Rh3 C11 106(2) . . . . ?
C6 Rh2 Rh3 C11 -140.4(13) . . . . ?
Rh4 Rh2 Rh3 C11 38.3(9) . . . . ?
Rh5 Rh2 Rh3 C11 173.1(9) . . . . ?
Sn1 Rh2 Rh3 C11 104.4(9) . . . . ?
Rh7 Rh2 Rh3 C11 128.6(9) . . . . ?
C7 Rh2 Rh3 C12 159(2) . . . . ?
C10 Rh2 Rh3 C12 -103(2) . . . . ?
C8 Rh2 Rh3 C12 -2(3) . . . . ?
C6 Rh2 Rh3 C12 112(2) . . . . ?
Rh4 Rh2 Rh3 C12 -69(2) . . . . ?
Rh5 Rh2 Rh3 C12 65(2) . . . . ?
Sn1 Rh2 Rh3 C12 -3(2) . . . . ?
Rh7 Rh2 Rh3 C12 21(2) . . . . ?
C7 Rh2 Rh3 C6 47.6(15) . . . . ?
C10 Rh2 Rh3 C6 145.3(13) . . . . ?
C8 Rh2 Rh3 C6 -114(2) . . . . ?
Rh4 Rh2 Rh3 C6 178.7(9) . . . . ?
Rh5 Rh2 Rh3 C6 -46.5(9) . . . . ?
Sn1 Rh2 Rh3 C6 -115.2(9) . . . . ?
Rh7 Rh2 Rh3 C6 -91.0(9) . . . . ?
C7 Rh2 Rh3 Rh4 -131.0(12) . . . . ?
C10 Rh2 Rh3 Rh4 -33.4(9) . . . . ?
C8 Rh2 Rh3 Rh4 68(2) . . . . ?
C6 Rh2 Rh3 Rh4 -178.7(9) . . . . ?
Rh5 Rh2 Rh3 Rh4 134.81(9) . . . . ?
Sn1 Rh2 Rh3 Rh4 66.11(10) . . . . ?
Rh7 Rh2 Rh3 Rh4 90.35(12) . . . . ?
C7 Rh2 Rh3 Rh5 94.1(12) . . . . ?
C10 Rh2 Rh3 Rh5 -168.2(9) . . . . ?
C8 Rh2 Rh3 Rh5 -67(2) . . . . ?
C6 Rh2 Rh3 Rh5 46.5(9) . . . . ?
Rh4 Rh2 Rh3 Rh5 -134.81(9) . . . . ?
Sn1 Rh2 Rh3 Rh5 -68.70(10) . . . . ?
Rh7 Rh2 Rh3 Rh5 -44.46(11) . . . . ?
C7 Rh2 Rh3 Sn1 162.8(12) . . . . ?
C10 Rh2 Rh3 Sn1 -99.5(9) . . . . ?
C8 Rh2 Rh3 Sn1 2(2) . . . . ?
C6 Rh2 Rh3 Sn1 115.2(9) . . . . ?
Rh4 Rh2 Rh3 Sn1 -66.11(10) . . . . ?
Rh5 Rh2 Rh3 Sn1 68.70(10) . . . . ?
Rh7 Rh2 Rh3 Sn1 24.24(12) . . . . ?
C7 Rh2 Rh3 Rh7 135.9(12) . . . 2 ?
C10 Rh2 Rh3 Rh7 -126.4(9) . . . 2 ?
C8 Rh2 Rh3 Rh7 -25(2) . . . 2 ?
C6 Rh2 Rh3 Rh7 88.3(9) . . . 2 ?
Rh4 Rh2 Rh3 Rh7 -93.01(12) . . . 2 ?
Rh5 Rh2 Rh3 Rh7 41.80(11) . . . 2 ?
Sn1 Rh2 Rh3 Rh7 -26.90(12) . . . 2 ?
Rh7 Rh2 Rh3 Rh7 -2.66(17) . . . 2 ?
Rh7 Sn1 Rh3 C9 -53(4) 2 . . . ?
Rh7 Sn1 Rh3 C9 67(4) . . . . ?
Rh4 Sn1 Rh3 C9 167(4) . . . . ?
Rh4 Sn1 Rh3 C9 -154(4) 2 . . . ?
Rh5 Sn1 Rh3 C9 -12(4) 2 . . . ?
Rh5 Sn1 Rh3 C9 25(4) . . . . ?
Rh3 Sn1 Rh3 C9 -174(4) 2 . . . ?
Rh2 Sn1 Rh3 C9 -84(4) 2 . . . ?
Rh2 Sn1 Rh3 C9 95(4) . . . . ?
Rh7 Sn1 Rh3 C11 130.7(8) 2 . . . ?
Rh7 Sn1 Rh3 C11 -110.0(8) . . . . ?
Rh4 Sn1 Rh3 C11 -10.0(8) . . . . ?
Rh4 Sn1 Rh3 C11 29.5(8) 2 . . . ?
Rh5 Sn1 Rh3 C11 171.1(8) 2 . . . ?
Rh5 Sn1 Rh3 C11 -151.7(8) . . . . ?
Rh3 Sn1 Rh3 C11 9.9(8) 2 . . . ?
Rh2 Sn1 Rh3 C11 99.7(8) 2 . . . ?
Rh2 Sn1 Rh3 C11 -81.1(8) . . . . ?
Rh7 Sn1 Rh3 C12 29.9(12) 2 . . . ?
Rh7 Sn1 Rh3 C12 149.1(12) . . . . ?
Rh4 Sn1 Rh3 C12 -110.9(12) . . . . ?
Rh4 Sn1 Rh3 C12 -71.3(12) 2 . . . ?
Rh5 Sn1 Rh3 C12 70.3(12) 2 . . . ?
Rh5 Sn1 Rh3 C12 107.5(12) . . . . ?
Rh3 Sn1 Rh3 C12 -90.9(12) 2 . . . ?
Rh2 Sn1 Rh3 C12 -1.1(12) 2 . . . ?
Rh2 Sn1 Rh3 C12 178.0(12) . . . . ?
Rh7 Sn1 Rh3 C6 -99.9(7) 2 . . . ?
Rh7 Sn1 Rh3 C6 19.3(7) . . . . ?
Rh4 Sn1 Rh3 C6 119.3(7) . . . . ?
Rh4 Sn1 Rh3 C6 158.8(7) 2 . . . ?
Rh5 Sn1 Rh3 C6 -59.5(7) 2 . . . ?
Rh5 Sn1 Rh3 C6 -22.4(7) . . . . ?
Rh3 Sn1 Rh3 C6 139.2(7) 2 . . . ?
Rh2 Sn1 Rh3 C6 -130.9(7) 2 . . . ?
Rh2 Sn1 Rh3 C6 48.2(7) . . . . ?
Rh7 Sn1 Rh3 Rh4 140.77(11) 2 . . . ?
Rh7 Sn1 Rh3 Rh4 -100.00(12) . . . . ?
Rh4 Sn1 Rh3 Rh4 39.53(15) 2 . . . ?
Rh5 Sn1 Rh3 Rh4 -178.84(12) 2 . . . ?
Rh5 Sn1 Rh3 Rh4 -141.65(8) . . . . ?
Rh3 Sn1 Rh3 Rh4 19.95(7) 2 . . . ?
Rh2 Sn1 Rh3 Rh4 109.79(16) 2 . . . ?
Rh2 Sn1 Rh3 Rh4 -71.10(11) . . . . ?
Rh7 Sn1 Rh3 Rh2 -148.13(14) 2 . . . ?
Rh7 Sn1 Rh3 Rh2 -28.90(13) . . . . ?
Rh4 Sn1 Rh3 Rh2 71.10(11) . . . . ?
Rh4 Sn1 Rh3 Rh2 110.63(13) 2 . . . ?
Rh5 Sn1 Rh3 Rh2 -107.73(13) 2 . . . ?
Rh5 Sn1 Rh3 Rh2 -70.55(11) . . . . ?
Rh3 Sn1 Rh3 Rh2 91.05(10) 2 . . . ?
Rh2 Sn1 Rh3 Rh2 -179.1(2) 2 . . . ?
Rh7 Sn1 Rh3 Rh5 -77.58(11) 2 . . . ?
Rh7 Sn1 Rh3 Rh5 41.65(13) . . . . ?
Rh4 Sn1 Rh3 Rh5 141.65(8) . . . . ?
Rh4 Sn1 Rh3 Rh5 -178.82(12) 2 . . . ?
Rh5 Sn1 Rh3 Rh5 -37.19(15) 2 . . . ?
Rh3 Sn1 Rh3 Rh5 161.60(7) 2 . . . ?
Rh2 Sn1 Rh3 Rh5 -108.56(16) 2 . . . ?
Rh2 Sn1 Rh3 Rh5 70.55(11) . . . . ?
Rh7 Sn1 Rh3 Rh7 119.23(17) . . . 2 ?
Rh4 Sn1 Rh3 Rh7 -140.77(11) . . . 2 ?
Rh4 Sn1 Rh3 Rh7 -101.24(9) 2 . . 2 ?
Rh5 Sn1 Rh3 Rh7 40.39(10) 2 . . 2 ?
Rh5 Sn1 Rh3 Rh7 77.58(11) . . . 2 ?
Rh3 Sn1 Rh3 Rh7 -120.82(7) 2 . . 2 ?
Rh2 Sn1 Rh3 Rh7 -30.98(12) 2 . . 2 ?
Rh2 Sn1 Rh3 Rh7 148.13(14) . . . 2 ?
Rh7 Sn1 Rh4 C10 -121.9(10) 2 . . . ?
Rh7 Sn1 Rh4 C10 26.4(10) . . . . ?
Rh4 Sn1 Rh4 C10 133.9(10) 2 . . . ?
Rh5 Sn1 Rh4 C10 73(3) 2 . . . ?
Rh5 Sn1 Rh4 C10 -48.4(9) . . . . ?
Rh3 Sn1 Rh4 C10 -83.7(10) . . . . ?
Rh3 Sn1 Rh4 C10 97.1(10) 2 . . . ?
Rh2 Sn1 Rh4 C10 165.8(9) 2 . . . ?
Rh2 Sn1 Rh4 C10 -14.5(9) . . . . ?
Rh7 Sn1 Rh4 C11 -28.2(8) 2 . . . ?
Rh7 Sn1 Rh4 C11 120.0(8) . . . . ?
Rh4 Sn1 Rh4 C11 -132.4(9) 2 . . . ?
Rh5 Sn1 Rh4 C11 166(3) 2 . . . ?
Rh5 Sn1 Rh4 C11 45.3(8) . . . . ?
Rh3 Sn1 Rh4 C11 10.0(8) . . . . ?
Rh3 Sn1 Rh4 C11 -169.2(8) 2 . . . ?
Rh2 Sn1 Rh4 C11 -100.6(8) 2 . . . ?
Rh2 Sn1 Rh4 C11 79.2(8) . . . . ?
Rh7 Sn1 Rh4 Br8 147.48(12) 2 . . . ?
Rh7 Sn1 Rh4 Br8 -64.23(13) . . . . ?
Rh4 Sn1 Rh4 Br8 43.29(10) 2 . . . ?
Rh5 Sn1 Rh4 Br8 -18(3) 2 . . . ?
Rh5 Sn1 Rh4 Br8 -139.02(13) . . . . ?
Rh3 Sn1 Rh4 Br8 -174.29(14) . . . . ?
Rh3 Sn1 Rh4 Br8 6.49(14) 2 . . . ?
Rh2 Sn1 Rh4 Br8 75.16(13) 2 . . . ?
Rh2 Sn1 Rh4 Br8 -105.10(13) . . . . ?
Rh7 Sn1 Rh4 Br8 61.21(14) 2 . . 2 ?
Rh7 Sn1 Rh4 Br8 -150.50(12) . . . 2 ?
Rh4 Sn1 Rh4 Br8 -42.97(10) 2 . . 2 ?
Rh5 Sn1 Rh4 Br8 -104(3) 2 . . 2 ?
Rh5 Sn1 Rh4 Br8 134.71(12) . . . 2 ?
Rh3 Sn1 Rh4 Br8 99.44(13) . . . 2 ?
Rh3 Sn1 Rh4 Br8 -79.78(13) 2 . . 2 ?
Rh2 Sn1 Rh4 Br8 -11.10(14) 2 . . 2 ?
Rh2 Sn1 Rh4 Br8 168.64(14) . . . 2 ?
Rh7 Sn1 Rh4 Rh2 -107.42(11) 2 . . . ?
Rh7 Sn1 Rh4 Rh2 40.87(10) . . . . ?
Rh4 Sn1 Rh4 Rh2 148.39(13) 2 . . . ?
Rh5 Sn1 Rh4 Rh2 87(3) 2 . . . ?
Rh5 Sn1 Rh4 Rh2 -33.92(9) . . . . ?
Rh3 Sn1 Rh4 Rh2 -69.20(8) . . . . ?
Rh3 Sn1 Rh4 Rh2 111.59(8) 2 . . . ?
Rh2 Sn1 Rh4 Rh2 -179.74(6) 2 . . . ?
Rh7 Sn1 Rh4 Rh3 -38.23(10) 2 . . . ?
Rh7 Sn1 Rh4 Rh3 110.06(10) . . . . ?
Rh4 Sn1 Rh4 Rh3 -142.41(13) 2 . . . ?
Rh5 Sn1 Rh4 Rh3 156(3) 2 . . . ?
Rh5 Sn1 Rh4 Rh3 35.27(9) . . . . ?
Rh3 Sn1 Rh4 Rh3 -179.22(6) 2 . . . ?
Rh2 Sn1 Rh4 Rh3 -110.54(9) 2 . . . ?
Rh2 Sn1 Rh4 Rh3 69.20(8) . . . . ?
Rh7 Sn1 Rh4 Rh4 104.19(12) 2 . . 2 ?
Rh7 Sn1 Rh4 Rh4 -107.52(12) . . . 2 ?
Rh5 Sn1 Rh4 Rh4 -61(3) 2 . . 2 ?
Rh5 Sn1 Rh4 Rh4 177.69(11) . . . 2 ?
Rh3 Sn1 Rh4 Rh4 142.41(13) . . . 2 ?
Rh3 Sn1 Rh4 Rh4 -36.81(13) 2 . . 2 ?
Rh2 Sn1 Rh4 Rh4 31.87(14) 2 . . 2 ?
Rh2 Sn1 Rh4 Rh4 -148.39(13) . . . 2 ?
C7 Rh2 Rh4 C10 -22(2) . . . . ?
C8 Rh2 Rh4 C10 82.9(16) . . . . ?
C6 Rh2 Rh4 C10 -127.7(15) . . . . ?
Rh5 Rh2 Rh4 C10 -168.7(13) . . . . ?
Rh3 Rh2 Rh4 C10 -128.9(13) . . . . ?
Sn1 Rh2 Rh4 C10 158.9(13) . . . . ?
Rh7 Rh2 Rh4 C10 124.9(13) . . . . ?
C7 Rh2 Rh4 C11 69.5(18) . . . . ?
C10 Rh2 Rh4 C11 91.8(14) . . . . ?
C8 Rh2 Rh4 C11 174.6(12) . . . . ?
C6 Rh2 Rh4 C11 -35.9(11) . . . . ?
Rh5 Rh2 Rh4 C11 -77.0(8) . . . . ?
Rh3 Rh2 Rh4 C11 -37.1(8) . . . . ?
Sn1 Rh2 Rh4 C11 -109.3(8) . . . . ?
Rh7 Rh2 Rh4 C11 -143.4(8) . . . . ?
C7 Rh2 Rh4 Br8 -96.3(16) . . . . ?
C10 Rh2 Rh4 Br8 -74.0(13) . . . . ?
C8 Rh2 Rh4 Br8 8.8(9) . . . . ?
C6 Rh2 Rh4 Br8 158.3(8) . . . . ?
Rh5 Rh2 Rh4 Br8 117.24(14) . . . . ?
Rh3 Rh2 Rh4 Br8 157.10(15) . . . . ?
Sn1 Rh2 Rh4 Br8 84.88(13) . . . . ?
Rh7 Rh2 Rh4 Br8 50.85(14) . . . . ?
C7 Rh2 Rh4 Br8 153.5(16) . . . 2 ?
C10 Rh2 Rh4 Br8 175.7(14) . . . 2 ?
C8 Rh2 Rh4 Br8 -101.4(10) . . . 2 ?
C6 Rh2 Rh4 Br8 48.1(8) . . . 2 ?
Rh5 Rh2 Rh4 Br8 7.0(3) . . . 2 ?
Rh3 Rh2 Rh4 Br8 46.9(3) . . . 2 ?
Sn1 Rh2 Rh4 Br8 -25.3(3) . . . 2 ?
Rh7 Rh2 Rh4 Br8 -59.4(3) . . . 2 ?
C7 Rh2 Rh4 Sn1 178.9(16) . . . . ?
C10 Rh2 Rh4 Sn1 -158.9(13) . . . . ?
C8 Rh2 Rh4 Sn1 -76.0(9) . . . . ?
C6 Rh2 Rh4 Sn1 73.4(8) . . . . ?
Rh5 Rh2 Rh4 Sn1 32.36(8) . . . . ?
Rh3 Rh2 Rh4 Sn1 72.22(9) . . . . ?
Rh7 Rh2 Rh4 Sn1 -34.03(8) . . . . ?
C7 Rh2 Rh4 Rh3 106.6(16) . . . . ?
C10 Rh2 Rh4 Rh3 128.9(13) . . . . ?
C8 Rh2 Rh4 Rh3 -148.3(9) . . . . ?
C6 Rh2 Rh4 Rh3 1.2(8) . . . . ?
Rh5 Rh2 Rh4 Rh3 -39.86(9) . . . . ?
Sn1 Rh2 Rh4 Rh3 -72.22(9) . . . . ?
Rh7 Rh2 Rh4 Rh3 -106.25(11) . . . . ?
C7 Rh2 Rh4 Rh4 -153.1(16) . . . 2 ?
C10 Rh2 Rh4 Rh4 -130.9(13) . . . 2 ?
C8 Rh2 Rh4 Rh4 -48.1(9) . . . 2 ?
C6 Rh2 Rh4 Rh4 101.4(8) . . . 2 ?
Rh5 Rh2 Rh4 Rh4 60.35(15) . . . 2 ?
Rh3 Rh2 Rh4 Rh4 100.21(14) . . . 2 ?
Sn1 Rh2 Rh4 Rh4 27.99(10) . . . 2 ?
Rh7 Rh2 Rh4 Rh4 -6.04(16) . . . 2 ?
C9 Rh3 Rh4 C10 -70.6(17) . . . . ?
C11 Rh3 Rh4 C10 -88.9(14) . . . . ?
C12 Rh3 Rh4 C10 177.9(14) . . . . ?
C6 Rh3 Rh4 C10 30.6(12) . . . . ?
Rh2 Rh3 Rh4 C10 31.8(9) . . . . ?
Rh5 Rh3 Rh4 C10 71.4(9) . . . . ?
Sn1 Rh3 Rh4 C10 104.8(9) . . . . ?
Rh7 Rh3 Rh4 C10 136.5(9) 2 . . . ?
C9 Rh3 Rh4 C11 18.4(19) . . . . ?
C12 Rh3 Rh4 C11 -93.2(14) . . . . ?
C6 Rh3 Rh4 C11 119.5(14) . . . . ?
Rh2 Rh3 Rh4 C11 120.7(11) . . . . ?
Rh5 Rh3 Rh4 C11 160.3(11) . . . . ?
Sn1 Rh3 Rh4 C11 -166.3(11) . . . . ?
Rh7 Rh3 Rh4 C11 -134.6(11) 2 . . . ?
C9 Rh3 Rh4 Br8 -162.2(15) . . . . ?
C11 Rh3 Rh4 Br8 179.4(12) . . . . ?
C12 Rh3 Rh4 Br8 86.3(10) . . . . ?
C6 Rh3 Rh4 Br8 -61.0(9) . . . . ?
Rh2 Rh3 Rh4 Br8 -59.8(3) . . . . ?
Rh5 Rh3 Rh4 Br8 -20.2(3) . . . . ?
Sn1 Rh3 Rh4 Br8 13.2(3) . . . . ?
Rh7 Rh3 Rh4 Br8 44.8(4) 2 . . . ?
C9 Rh3 Rh4 Br8 97.5(15) . . . 2 ?
C11 Rh3 Rh4 Br8 79.1(11) . . . 2 ?
C12 Rh3 Rh4 Br8 -14.0(9) . . . 2 ?
C6 Rh3 Rh4 Br8 -161.3(8) . . . 2 ?
Rh2 Rh3 Rh4 Br8 -160.12(14) . . . 2 ?
Rh5 Rh3 Rh4 Br8 -120.54(13) . . . 2 ?
Sn1 Rh3 Rh4 Br8 -87.13(12) . . . 2 ?
Rh7 Rh3 Rh4 Br8 -55.46(14) 2 . . 2 ?
C9 Rh3 Rh4 Sn1 -175.3(15) . . . . ?
C11 Rh3 Rh4 Sn1 166.3(11) . . . . ?
C12 Rh3 Rh4 Sn1 73.1(9) . . . . ?
C6 Rh3 Rh4 Sn1 -74.2(8) . . . . ?
Rh2 Rh3 Rh4 Sn1 -72.98(8) . . . . ?
Rh5 Rh3 Rh4 Sn1 -33.41(7) . . . . ?
Rh7 Rh3 Rh4 Sn1 31.67(8) 2 . . . ?
C9 Rh3 Rh4 Rh2 -102.4(15) . . . . ?
C11 Rh3 Rh4 Rh2 -120.7(11) . . . . ?
C12 Rh3 Rh4 Rh2 146.1(9) . . . . ?
C6 Rh3 Rh4 Rh2 -1.2(8) . . . . ?
Rh5 Rh3 Rh4 Rh2 39.58(9) . . . . ?
Sn1 Rh3 Rh4 Rh2 72.98(8) . . . . ?
Rh7 Rh3 Rh4 Rh2 104.66(11) 2 . . . ?
C9 Rh3 Rh4 Rh4 152.3(15) . . . 2 ?
C11 Rh3 Rh4 Rh4 133.9(11) . . . 2 ?
C12 Rh3 Rh4 Rh4 40.8(9) . . . 2 ?
C6 Rh3 Rh4 Rh4 -106.5(8) . . . 2 ?
Rh2 Rh3 Rh4 Rh4 -105.34(14) . . . 2 ?
Rh5 Rh3 Rh4 Rh4 -65.77(13) . . . 2 ?
Sn1 Rh3 Rh4 Rh4 -32.36(10) . . . 2 ?
Rh7 Rh3 Rh4 Rh4 -0.69(15) 2 . . 2 ?
Rh7 Sn1 Rh5 C6 105.2(10) 2 . . . ?
Rh7 Sn1 Rh5 C6 -107.5(10) . . . . ?
Rh4 Sn1 Rh5 C6 -2.2(10) . . . . ?
Rh4 Sn1 Rh5 C6 58(3) 2 . . . ?
Rh5 Sn1 Rh5 C6 -180.0(10) 2 . . . ?
Rh3 Sn1 Rh5 C6 33.2(10) . . . . ?
Rh3 Sn1 Rh5 C6 -146.0(10) 2 . . . ?
Rh2 Sn1 Rh5 C6 144.0(10) 2 . . . ?
Rh2 Sn1 Rh5 C6 -36.3(10) . . . . ?
Rh7 Sn1 Rh5 C4 -155.1(12) 2 . . . ?
Rh7 Sn1 Rh5 C4 -7.7(12) . . . . ?
Rh4 Sn1 Rh5 C4 97.5(12) . . . . ?
Rh4 Sn1 Rh5 C4 158(3) 2 . . . ?
Rh5 Sn1 Rh5 C4 -80.2(12) 2 . . . ?
Rh3 Sn1 Rh5 C4 132.9(12) . . . . ?
Rh3 Sn1 Rh5 C4 -46.3(12) 2 . . . ?
Rh2 Sn1 Rh5 C4 -116.3(12) 2 . . . ?
Rh2 Sn1 Rh5 C4 63.4(12) . . . . ?
Rh7 Sn1 Rh5 C3 5.2(10) 2 . . . ?
Rh7 Sn1 Rh5 C3 152.6(10) . . . . ?
Rh4 Sn1 Rh5 C3 -102.1(10) . . . . ?
Rh4 Sn1 Rh5 C3 -42(3) 2 . . . ?
Rh5 Sn1 Rh5 C3 80.1(10) 2 . . . ?
Rh3 Sn1 Rh5 C3 -66.7(10) . . . . ?
Rh3 Sn1 Rh5 C3 114.0(10) 2 . . . ?
Rh2 Sn1 Rh5 C3 44.0(10) 2 . . . ?
Rh2 Sn1 Rh5 C3 -136.3(10) . . . . ?
Rh7 Sn1 Rh5 Rh6 -107.92(11) 2 . . . ?
Rh7 Sn1 Rh5 Rh6 39.41(10) . . . . ?
Rh4 Sn1 Rh5 Rh6 144.68(11) . . . . ?
Rh4 Sn1 Rh5 Rh6 -155(3) 2 . . . ?
Rh5 Sn1 Rh5 Rh6 -33.07(7) 2 . . . ?
Rh3 Sn1 Rh5 Rh6 -179.92(13) . . . . ?
Rh3 Sn1 Rh5 Rh6 0.84(13) 2 . . . ?
Rh2 Sn1 Rh5 Rh6 -69.16(13) 2 . . . ?
Rh2 Sn1 Rh5 Rh6 110.54(12) . . . . ?
Rh7 Sn1 Rh5 Rh6 -41.95(10) 2 . . 2 ?
Rh7 Sn1 Rh5 Rh6 105.38(11) . . . 2 ?
Rh4 Sn1 Rh5 Rh6 -149.34(10) . . . 2 ?
Rh4 Sn1 Rh5 Rh6 -89(3) 2 . . 2 ?
Rh5 Sn1 Rh5 Rh6 32.90(6) 2 . . 2 ?
Rh3 Sn1 Rh5 Rh6 -113.94(12) . . . 2 ?
Rh3 Sn1 Rh5 Rh6 66.81(13) 2 . . 2 ?
Rh2 Sn1 Rh5 Rh6 -3.18(13) 2 . . 2 ?
Rh2 Sn1 Rh5 Rh6 176.52(13) . . . 2 ?
Rh7 Sn1 Rh5 Rh2 141.53(10) 2 . . . ?
Rh7 Sn1 Rh5 Rh2 -71.13(9) . . . . ?
Rh4 Sn1 Rh5 Rh2 34.14(9) . . . . ?
Rh4 Sn1 Rh5 Rh2 95(3) 2 . . . ?
Rh5 Sn1 Rh5 Rh2 -143.62(13) 2 . . . ?
Rh3 Sn1 Rh5 Rh2 69.54(8) . . . . ?
Rh3 Sn1 Rh5 Rh2 -109.70(9) 2 . . . ?
Rh2 Sn1 Rh5 Rh2 -179.70(7) 2 . . . ?
Rh7 Sn1 Rh5 Rh3 71.99(8) 2 . . . ?
Rh7 Sn1 Rh5 Rh3 -140.68(10) . . . . ?
Rh4 Sn1 Rh5 Rh3 -35.40(8) . . . . ?
Rh4 Sn1 Rh5 Rh3 25(3) 2 . . . ?
Rh5 Sn1 Rh5 Rh3 146.84(13) 2 . . . ?
Rh3 Sn1 Rh5 Rh3 -179.25(6) 2 . . . ?
Rh2 Sn1 Rh5 Rh3 110.76(9) 2 . . . ?
Rh2 Sn1 Rh5 Rh3 -69.54(8) . . . . ?
Rh7 Sn1 Rh5 Rh7 147.33(9) . . . 2 ?
Rh4 Sn1 Rh5 Rh7 -107.39(9) . . . 2 ?
Rh4 Sn1 Rh5 Rh7 -47(3) 2 . . 2 ?
Rh5 Sn1 Rh5 Rh7 74.85(10) 2 . . 2 ?
Rh3 Sn1 Rh5 Rh7 -71.99(8) . . . 2 ?
Rh3 Sn1 Rh5 Rh7 108.76(11) 2 . . 2 ?
Rh2 Sn1 Rh5 Rh7 38.77(9) 2 . . 2 ?
Rh2 Sn1 Rh5 Rh7 -141.53(10) . . . 2 ?
Rh7 Sn1 Rh5 Rh7 -147.33(9) 2 . . . ?
Rh4 Sn1 Rh5 Rh7 105.28(9) . . . . ?
Rh4 Sn1 Rh5 Rh7 166(3) 2 . . . ?
Rh5 Sn1 Rh5 Rh7 -72.48(10) 2 . . . ?
Rh3 Sn1 Rh5 Rh7 140.68(10) . . . . ?
Rh3 Sn1 Rh5 Rh7 -38.57(9) 2 . . . ?
Rh2 Sn1 Rh5 Rh7 -108.56(11) 2 . . . ?
Rh2 Sn1 Rh5 Rh7 71.13(9) . . . . ?
C7 Rh2 Rh5 C6 -48.8(15) . . . . ?
C10 Rh2 Rh5 C6 93(2) . . . . ?
C8 Rh2 Rh5 C6 -142.4(14) . . . . ?
Rh4 Rh2 Rh5 C6 108.6(11) . . . . ?
Rh3 Rh2 Rh5 C6 69.0(11) . . . . ?
Sn1 Rh2 Rh5 C6 140.0(11) . . . . ?
Rh7 Rh2 Rh5 C6 -158.1(11) . . . . ?
C7 Rh2 Rh5 C4 38.6(14) . . . . ?
C10 Rh2 Rh5 C4 -180(2) . . . . ?
C8 Rh2 Rh5 C4 -55.0(13) . . . . ?
C6 Rh2 Rh5 C4 87.4(14) . . . . ?
Rh4 Rh2 Rh5 C4 -164.1(10) . . . . ?
Rh3 Rh2 Rh5 C4 156.4(10) . . . . ?
Sn1 Rh2 Rh5 C4 -132.6(10) . . . . ?
Rh7 Rh2 Rh5 C4 -70.8(10) . . . . ?
C7 Rh2 Rh5 C3 -75.1(17) . . . . ?
C10 Rh2 Rh5 C3 66(2) . . . . ?
C8 Rh2 Rh5 C3 -168.7(16) . . . . ?
C6 Rh2 Rh5 C3 -26.4(16) . . . . ?
Rh4 Rh2 Rh5 C3 82.2(13) . . . . ?
Rh3 Rh2 Rh5 C3 42.6(13) . . . . ?
Sn1 Rh2 Rh5 C3 113.6(13) . . . . ?
Rh7 Rh2 Rh5 C3 175.5(13) . . . . ?
C7 Rh2 Rh5 Rh6 83.7(11) . . . . ?
C10 Rh2 Rh5 Rh6 -134.8(18) . . . . ?
C8 Rh2 Rh5 Rh6 -10.0(9) . . . . ?
C6 Rh2 Rh5 Rh6 132.4(11) . . . . ?
Rh4 Rh2 Rh5 Rh6 -119.01(13) . . . . ?
Rh3 Rh2 Rh5 Rh6 -158.58(13) . . . . ?
Sn1 Rh2 Rh5 Rh6 -87.58(11) . . . . ?
Rh7 Rh2 Rh5 Rh6 -25.68(11) . . . . ?
C7 Rh2 Rh5 Rh6 161.5(11) . . . 2 ?
C10 Rh2 Rh5 Rh6 -57.0(19) . . . 2 ?
C8 Rh2 Rh5 Rh6 67.8(10) . . . 2 ?
C6 Rh2 Rh5 Rh6 -149.8(12) . . . 2 ?
Rh4 Rh2 Rh5 Rh6 -41.2(4) . . . 2 ?
Rh3 Rh2 Rh5 Rh6 -80.8(4) . . . 2 ?
Sn1 Rh2 Rh5 Rh6 -9.8(4) . . . 2 ?
Rh7 Rh2 Rh5 Rh6 52.1(4) . . . 2 ?
C7 Rh2 Rh5 Sn1 171.2(11) . . . . ?
C10 Rh2 Rh5 Sn1 -47.2(18) . . . . ?
C8 Rh2 Rh5 Sn1 77.6(9) . . . . ?
C6 Rh2 Rh5 Sn1 -140.0(11) . . . . ?
Rh4 Rh2 Rh5 Sn1 -31.44(8) . . . . ?
Rh3 Rh2 Rh5 Sn1 -71.00(9) . . . . ?
Rh7 Rh2 Rh5 Sn1 61.89(7) . . . . ?
C7 Rh2 Rh5 Rh3 -117.8(11) . . . . ?
C10 Rh2 Rh5 Rh3 23.8(18) . . . . ?
C8 Rh2 Rh5 Rh3 148.6(9) . . . . ?
C6 Rh2 Rh5 Rh3 -69.0(11) . . . . ?
Rh4 Rh2 Rh5 Rh3 39.56(9) . . . . ?
Sn1 Rh2 Rh5 Rh3 71.00(9) . . . . ?
Rh7 Rh2 Rh5 Rh3 132.90(10) . . . . ?
C7 Rh2 Rh5 Rh7 -157.3(11) . . . 2 ?
C10 Rh2 Rh5 Rh7 -15.7(18) . . . 2 ?
C8 Rh2 Rh5 Rh7 109.1(9) . . . 2 ?
C6 Rh2 Rh5 Rh7 -108.5(11) . . . 2 ?
Rh4 Rh2 Rh5 Rh7 0.06(12) . . . 2 ?
Rh3 Rh2 Rh5 Rh7 -39.50(10) . . . 2 ?
Sn1 Rh2 Rh5 Rh7 31.50(8) . . . 2 ?
Rh7 Rh2 Rh5 Rh7 93.39(10) . . . 2 ?
C7 Rh2 Rh5 Rh7 109.3(11) . . . . ?
C10 Rh2 Rh5 Rh7 -109.1(18) . . . . ?
C8 Rh2 Rh5 Rh7 15.7(9) . . . . ?
C6 Rh2 Rh5 Rh7 158.1(11) . . . . ?
Rh4 Rh2 Rh5 Rh7 -93.33(10) . . . . ?
Rh3 Rh2 Rh5 Rh7 -132.90(10) . . . . ?
Sn1 Rh2 Rh5 Rh7 -61.89(7) . . . . ?
C9 Rh3 Rh5 C6 43.1(16) . . . . ?
C11 Rh3 Rh5 C6 -84(2) . . . . ?
C12 Rh3 Rh5 C6 141.4(14) . . . . ?
Rh4 Rh3 Rh5 C6 -110.5(11) . . . . ?
Rh2 Rh3 Rh5 C6 -71.0(11) . . . . ?
Sn1 Rh3 Rh5 C6 -143.0(11) . . . . ?
Rh7 Rh3 Rh5 C6 154.1(11) 2 . . . ?
C9 Rh3 Rh5 C4 75.5(18) . . . . ?
C11 Rh3 Rh5 C4 -51(2) . . . . ?
C12 Rh3 Rh5 C4 173.9(17) . . . . ?
C6 Rh3 Rh5 C4 32.5(18) . . . . ?
Rh4 Rh3 Rh5 C4 -78.0(15) . . . . ?
Rh2 Rh3 Rh5 C4 -38.6(15) . . . . ?
Sn1 Rh3 Rh5 C4 -110.5(15) . . . . ?
Rh7 Rh3 Rh5 C4 -173.4(15) 2 . . . ?
C9 Rh3 Rh5 C3 -41.6(14) . . . . ?
C11 Rh3 Rh5 C3 -168.6(18) . . . . ?
C12 Rh3 Rh5 C3 56.7(12) . . . . ?
C6 Rh3 Rh5 C3 -84.7(13) . . . . ?
Rh4 Rh3 Rh5 C3 164.8(8) . . . . ?
Rh2 Rh3 Rh5 C3 -155.7(8) . . . . ?
Sn1 Rh3 Rh5 C3 132.3(8) . . . . ?
Rh7 Rh3 Rh5 C3 69.4(8) 2 . . . ?
C9 Rh3 Rh5 Rh6 -173.7(12) . . . . ?
C11 Rh3 Rh5 Rh6 59.4(17) . . . . ?
C12 Rh3 Rh5 Rh6 -75.3(9) . . . . ?
C6 Rh3 Rh5 Rh6 143.2(12) . . . . ?
Rh4 Rh3 Rh5 Rh6 32.7(4) . . . . ?
Rh2 Rh3 Rh5 Rh6 72.2(4) . . . . ?
Sn1 Rh3 Rh5 Rh6 0.2(3) . . . . ?
Rh7 Rh3 Rh5 Rh6 -62.7(4) 2 . . . ?
C9 Rh3 Rh5 Rh6 -88.6(11) . . . 2 ?
C11 Rh3 Rh5 Rh6 144.5(16) . . . 2 ?
C12 Rh3 Rh5 Rh6 9.8(9) . . . 2 ?
C6 Rh3 Rh5 Rh6 -131.6(11) . . . 2 ?
Rh4 Rh3 Rh5 Rh6 117.86(13) . . . 2 ?
Rh2 Rh3 Rh5 Rh6 157.33(14) . . . 2 ?
Sn1 Rh3 Rh5 Rh6 85.36(11) . . . 2 ?
Rh7 Rh3 Rh5 Rh6 22.47(11) 2 . . 2 ?
C9 Rh3 Rh5 Sn1 -173.9(11) . . . . ?
C11 Rh3 Rh5 Sn1 59.1(16) . . . . ?
C12 Rh3 Rh5 Sn1 -75.6(8) . . . . ?
C6 Rh3 Rh5 Sn1 143.0(11) . . . . ?
Rh4 Rh3 Rh5 Sn1 32.50(7) . . . . ?
Rh2 Rh3 Rh5 Sn1 71.97(8) . . . . ?
Rh7 Rh3 Rh5 Sn1 -62.89(7) 2 . . . ?
C9 Rh3 Rh5 Rh2 114.1(11) . . . . ?
C11 Rh3 Rh5 Rh2 -12.8(16) . . . . ?
C12 Rh3 Rh5 Rh2 -147.5(9) . . . . ?
C6 Rh3 Rh5 Rh2 71.0(11) . . . . ?
Rh4 Rh3 Rh5 Rh2 -39.47(8) . . . . ?
Sn1 Rh3 Rh5 Rh2 -71.97(8) . . . . ?
Rh7 Rh3 Rh5 Rh2 -134.86(11) 2 . . . ?
C9 Rh3 Rh5 Rh7 -111.0(11) . . . 2 ?
C11 Rh3 Rh5 Rh7 122.0(16) . . . 2 ?
C12 Rh3 Rh5 Rh7 -12.7(8) . . . 2 ?
C6 Rh3 Rh5 Rh7 -154.1(11) . . . 2 ?
Rh4 Rh3 Rh5 Rh7 95.39(10) . . . 2 ?
Rh2 Rh3 Rh5 Rh7 134.86(11) . . . 2 ?
Sn1 Rh3 Rh5 Rh7 62.89(7) . . . 2 ?
C9 Rh3 Rh5 Rh7 154.5(11) . . . . ?
C11 Rh3 Rh5 Rh7 27.6(16) . . . . ?
C12 Rh3 Rh5 Rh7 -107.1(9) . . . . ?
C6 Rh3 Rh5 Rh7 111.5(11) . . . . ?
Rh4 Rh3 Rh5 Rh7 0.97(11) . . . . ?
Rh2 Rh3 Rh5 Rh7 40.44(10) . . . . ?
Sn1 Rh3 Rh5 Rh7 -31.53(7) . . . . ?
Rh7 Rh3 Rh5 Rh7 -94.42(10) 2 . . . ?
C6 Rh5 Rh6 C1 -8(2) . . . . ?
C4 Rh5 Rh6 C1 -11(2) . . . . ?
C3 Rh5 Rh6 C1 89.8(18) . . . . ?
Rh6 Rh5 Rh6 C1 125.3(16) 2 . . . ?
Sn1 Rh5 Rh6 C1 -139.6(16) . . . . ?
Rh2 Rh5 Rh6 C1 -77.1(16) . . . . ?
Rh3 Rh5 Rh6 C1 -139.8(16) . . . . ?
Rh7 Rh5 Rh6 C1 165.8(16) 2 . . . ?
Rh7 Rh5 Rh6 C1 -103.0(16) . . . . ?
C6 Rh5 Rh6 C2 -105.4(14) . . . . ?
C4 Rh5 Rh6 C2 -108.1(13) . . . . ?
C3 Rh5 Rh6 C2 -7.4(10) . . . . ?
Rh6 Rh5 Rh6 C2 28.1(5) 2 . . . ?
Sn1 Rh5 Rh6 C2 123.2(5) . . . . ?
Rh2 Rh5 Rh6 C2 -174.3(5) . . . . ?
Rh3 Rh5 Rh6 C2 123.0(6) . . . . ?
Rh7 Rh5 Rh6 C2 68.6(6) 2 . . . ?
Rh7 Rh5 Rh6 C2 159.8(6) . . . . ?
C6 Rh5 Rh6 C4 2.7(18) . . . . ?
C3 Rh5 Rh6 C4 100.7(14) . . . . ?
Rh6 Rh5 Rh6 C4 136.2(12) 2 . . . ?
Sn1 Rh5 Rh6 C4 -128.7(12) . . . . ?
Rh2 Rh5 Rh6 C4 -66.3(12) . . . . ?
Rh3 Rh5 Rh6 C4 -129.0(13) . . . . ?
Rh7 Rh5 Rh6 C4 176.7(12) 2 . . . ?
Rh7 Rh5 Rh6 C4 -92.1(12) . . . . ?
C6 Rh5 Rh6 C3 152.3(16) . . . 2 ?
C4 Rh5 Rh6 C3 149.6(13) . . . 2 ?
C3 Rh5 Rh6 C3 -109.7(6) . . . 2 ?
Rh6 Rh5 Rh6 C3 -74.3(8) 2 . . 2 ?
Sn1 Rh5 Rh6 C3 20.8(8) . . . 2 ?
Rh2 Rh5 Rh6 C3 83.3(8) . . . 2 ?
Rh3 Rh5 Rh6 C3 20.6(9) . . . 2 ?
Rh7 Rh5 Rh6 C3 -33.7(8) 2 . . 2 ?
Rh7 Rh5 Rh6 C3 57.4(8) . . . 2 ?
C6 Rh5 Rh6 Rh5 165.1(14) . . . 2 ?
C4 Rh5 Rh6 Rh5 162.4(12) . . . 2 ?
C3 Rh5 Rh6 Rh5 -96.9(8) . . . 2 ?
Rh6 Rh5 Rh6 Rh5 -61.42(12) 2 . . 2 ?
Sn1 Rh5 Rh6 Rh5 33.64(7) . . . 2 ?
Rh2 Rh5 Rh6 Rh5 96.14(10) . . . 2 ?
Rh3 Rh5 Rh6 Rh5 33.4(3) . . . 2 ?
Rh7 Rh5 Rh6 Rh5 -20.90(10) 2 . . 2 ?
Rh7 Rh5 Rh6 Rh5 70.25(9) . . . 2 ?
C6 Rh5 Rh6 Rh7 94.9(14) . . . . ?
C4 Rh5 Rh6 Rh7 92.1(12) . . . . ?
C3 Rh5 Rh6 Rh7 -167.2(8) . . . . ?
Rh6 Rh5 Rh6 Rh7 -131.67(12) 2 . . . ?
Sn1 Rh5 Rh6 Rh7 -36.60(9) . . . . ?
Rh2 Rh5 Rh6 Rh7 25.89(10) . . . . ?
Rh3 Rh5 Rh6 Rh7 -36.8(4) . . . . ?
Rh7 Rh5 Rh6 Rh7 -91.14(11) 2 . . . ?
C6 Rh5 Rh6 Rh6 -133.5(14) . . . 2 ?
C4 Rh5 Rh6 Rh6 -136.2(12) . . . 2 ?
C3 Rh5 Rh6 Rh6 -35.5(8) . . . 2 ?
Sn1 Rh5 Rh6 Rh6 95.06(10) . . . 2 ?
Rh2 Rh5 Rh6 Rh6 157.56(13) . . . 2 ?
Rh3 Rh5 Rh6 Rh6 94.9(4) . . . 2 ?
Rh7 Rh5 Rh6 Rh6 40.52(10) 2 . . 2 ?
Rh7 Rh5 Rh6 Rh6 131.67(12) . . . 2 ?
Rh7 Sn1 Rh7 C5 -6(5) 2 . . . ?
Rh4 Sn1 Rh7 C5 -149(5) . . . . ?
Rh4 Sn1 Rh7 C5 137(5) 2 . . . ?
Rh5 Sn1 Rh7 C5 33(5) 2 . . . ?
Rh5 Sn1 Rh7 C5 -44(5) . . . . ?
Rh3 Sn1 Rh7 C5 -82(5) . . . . ?
Rh3 Sn1 Rh7 C5 100(5) 2 . . . ?
Rh2 Sn1 Rh7 C5 70(5) 2 . . . ?
Rh2 Sn1 Rh7 C5 -110(5) . . . . ?
Rh7 Sn1 Rh7 C12 -138.5(9) 2 . . 2 ?
Rh4 Sn1 Rh7 C12 78.2(9) . . . 2 ?
Rh4 Sn1 Rh7 C12 4.0(9) 2 . . 2 ?
Rh5 Sn1 Rh7 C12 -99.8(9) 2 . . 2 ?
Rh5 Sn1 Rh7 C12 -176.6(9) . . . 2 ?
Rh3 Sn1 Rh7 C12 145.2(9) . . . 2 ?
Rh3 Sn1 Rh7 C12 -32.9(9) 2 . . 2 ?
Rh2 Sn1 Rh7 C12 -63.2(9) 2 . . 2 ?
Rh2 Sn1 Rh7 C12 117.6(9) . . . 2 ?
Rh7 Sn1 Rh7 C8 132.4(10) 2 . . . ?
Rh4 Sn1 Rh7 C8 -10.9(10) . . . . ?
Rh4 Sn1 Rh7 C8 -85.1(10) 2 . . . ?
Rh5 Sn1 Rh7 C8 171.1(10) 2 . . . ?
Rh5 Sn1 Rh7 C8 94.3(10) . . . . ?
Rh3 Sn1 Rh7 C8 56.1(10) . . . . ?
Rh3 Sn1 Rh7 C8 -122.0(10) 2 . . . ?
Rh2 Sn1 Rh7 C8 -152.2(10) 2 . . . ?
Rh2 Sn1 Rh7 C8 28.5(10) . . . . ?
Rh7 Sn1 Rh7 Rh6 1.00(7) 2 . . . ?
Rh4 Sn1 Rh7 Rh6 -142.26(11) . . . . ?
Rh4 Sn1 Rh7 Rh6 143.54(11) 2 . . . ?
Rh5 Sn1 Rh7 Rh6 39.67(10) 2 . . . ?
Rh5 Sn1 Rh7 Rh6 -37.11(9) . . . . ?
Rh3 Sn1 Rh7 Rh6 -75.33(14) . . . . ?
Rh3 Sn1 Rh7 Rh6 106.63(12) 2 . . . ?
Rh2 Sn1 Rh7 Rh6 76.36(14) 2 . . . ?
Rh2 Sn1 Rh7 Rh6 -102.90(12) . . . . ?
Rh7 Sn1 Rh7 Rh3 -105.63(8) 2 . . 2 ?
Rh4 Sn1 Rh7 Rh3 111.11(12) . . . 2 ?
Rh4 Sn1 Rh7 Rh3 36.92(10) 2 . . 2 ?
Rh5 Sn1 Rh7 Rh3 -66.96(9) 2 . . 2 ?
Rh5 Sn1 Rh7 Rh3 -143.74(11) . . . 2 ?
Rh3 Sn1 Rh7 Rh3 178.04(16) . . . 2 ?
Rh2 Sn1 Rh7 Rh3 -30.27(12) 2 . . 2 ?
Rh2 Sn1 Rh7 Rh3 150.47(11) . . . 2 ?
Rh7 Sn1 Rh7 Rh2 103.90(8) 2 . . . ?
Rh4 Sn1 Rh7 Rh2 -39.36(10) . . . . ?
Rh4 Sn1 Rh7 Rh2 -113.56(13) 2 . . . ?
Rh5 Sn1 Rh7 Rh2 142.57(11) 2 . . . ?
Rh5 Sn1 Rh7 Rh2 65.79(9) . . . . ?
Rh3 Sn1 Rh7 Rh2 27.57(12) . . . . ?
Rh3 Sn1 Rh7 Rh2 -150.47(11) 2 . . . ?
Rh2 Sn1 Rh7 Rh2 179.26(17) 2 . . . ?
Rh7 Sn1 Rh7 Rh5 -38.66(6) 2 . . 2 ?
Rh4 Sn1 Rh7 Rh5 178.08(12) . . . 2 ?
Rh4 Sn1 Rh7 Rh5 103.88(8) 2 . . 2 ?
Rh5 Sn1 Rh7 Rh5 -76.78(12) . . . 2 ?
Rh3 Sn1 Rh7 Rh5 -115.00(14) . . . 2 ?
Rh3 Sn1 Rh7 Rh5 66.96(9) 2 . . 2 ?
Rh2 Sn1 Rh7 Rh5 36.70(11) 2 . . 2 ?
Rh2 Sn1 Rh7 Rh5 -142.57(11) . . . 2 ?
Rh7 Sn1 Rh7 Rh5 38.11(6) 2 . . . ?
Rh4 Sn1 Rh7 Rh5 -105.15(8) . . . . ?
Rh4 Sn1 Rh7 Rh5 -179.34(12) 2 . . . ?
Rh5 Sn1 Rh7 Rh5 76.78(12) 2 . . . ?
Rh3 Sn1 Rh7 Rh5 -38.22(11) . . . . ?
Rh3 Sn1 Rh7 Rh5 143.74(11) 2 . . . ?
Rh2 Sn1 Rh7 Rh5 113.47(14) 2 . . . ?
Rh2 Sn1 Rh7 Rh5 -65.79(9) . . . . ?
C1 Rh6 Rh7 C5 -4.1(16) . . . . ?
C2 Rh6 Rh7 C5 173.6(13) . . . . ?
C4 Rh6 Rh7 C5 -94.4(15) . . . . ?
C3 Rh6 Rh7 C5 87.5(14) 2 . . . ?
Rh5 Rh6 Rh7 C5 -142.5(12) . . . . ?
Rh5 Rh6 Rh7 C5 136.6(12) 2 . . . ?
Rh6 Rh6 Rh7 C5 175.9(12) 2 . . . ?
C1 Rh6 Rh7 C12 -77.3(16) . . . 2 ?
C2 Rh6 Rh7 C12 100.5(11) . . . 2 ?
C4 Rh6 Rh7 C12 -167.6(14) . . . 2 ?
C3 Rh6 Rh7 C12 14.4(13) 2 . . 2 ?
Rh5 Rh6 Rh7 C12 144.4(11) . . . 2 ?
Rh5 Rh6 Rh7 C12 63.5(11) 2 . . 2 ?
Rh6 Rh6 Rh7 C12 102.7(11) 2 . . 2 ?
C1 Rh6 Rh7 C8 74.4(15) . . . . ?
C2 Rh6 Rh7 C8 -107.9(11) . . . . ?
C4 Rh6 Rh7 C8 -15.9(13) . . . . ?
C3 Rh6 Rh7 C8 166.0(13) 2 . . . ?
Rh5 Rh6 Rh7 C8 -64.0(10) . . . . ?
Rh5 Rh6 Rh7 C8 -144.9(10) 2 . . . ?
Rh6 Rh6 Rh7 C8 -105.6(10) 2 . . . ?
C1 Rh6 Rh7 Sn1 177.5(11) . . . . ?
C2 Rh6 Rh7 Sn1 -4.8(3) . . . . ?
C4 Rh6 Rh7 Sn1 87.2(8) . . . . ?
C3 Rh6 Rh7 Sn1 -90.9(7) 2 . . . ?
Rh5 Rh6 Rh7 Sn1 39.12(9) . . . . ?
Rh5 Rh6 Rh7 Sn1 -41.75(9) 2 . . . ?
Rh6 Rh6 Rh7 Sn1 -2.51(17) 2 . . . ?
C1 Rh6 Rh7 Rh3 -119.7(11) . . . 2 ?
C2 Rh6 Rh7 Rh3 58.0(3) . . . 2 ?
C4 Rh6 Rh7 Rh3 150.0(8) . . . 2 ?
C3 Rh6 Rh7 Rh3 -28.1(7) 2 . . 2 ?
Rh5 Rh6 Rh7 Rh3 101.89(11) . . . 2 ?
Rh5 Rh6 Rh7 Rh3 21.01(10) 2 . . 2 ?
Rh6 Rh6 Rh7 Rh3 60.25(17) 2 . . 2 ?
C1 Rh6 Rh7 Rh2 114.4(11) . . . . ?
C2 Rh6 Rh7 Rh2 -67.9(3) . . . . ?
C4 Rh6 Rh7 Rh2 24.1(9) . . . . ?
C3 Rh6 Rh7 Rh2 -154.0(7) 2 . . . ?
Rh5 Rh6 Rh7 Rh2 -23.99(10) . . . . ?
Rh5 Rh6 Rh7 Rh2 -104.87(11) 2 . . . ?
Rh6 Rh6 Rh7 Rh2 -65.63(16) 2 . . . ?
C1 Rh6 Rh7 Rh5 -140.7(11) . . . 2 ?
C2 Rh6 Rh7 Rh5 37.0(3) . . . 2 ?
C4 Rh6 Rh7 Rh5 129.0(9) . . . 2 ?
C3 Rh6 Rh7 Rh5 -49.1(7) 2 . . 2 ?
Rh5 Rh6 Rh7 Rh5 80.88(11) . . . 2 ?
Rh6 Rh6 Rh7 Rh5 39.24(13) 2 . . 2 ?
C1 Rh6 Rh7 Rh5 138.4(11) . . . . ?
C2 Rh6 Rh7 Rh5 -43.9(3) . . . . ?
C4 Rh6 Rh7 Rh5 48.1(8) . . . . ?
C3 Rh6 Rh7 Rh5 -130.0(7) 2 . . . ?
Rh5 Rh6 Rh7 Rh5 -80.88(11) 2 . . . ?
Rh6 Rh6 Rh7 Rh5 -41.64(13) 2 . . . ?
C7 Rh2 Rh7 C5 -2.7(16) . . . . ?
C10 Rh2 Rh7 C5 -116.7(15) . . . . ?
C8 Rh2 Rh7 C5 -59.1(19) . . . . ?
C6 Rh2 Rh7 C5 83.4(13) . . . . ?
Rh4 Rh2 Rh7 C5 -159.3(10) . . . . ?
Rh5 Rh2 Rh7 C5 97.4(10) . . . . ?
Rh3 Rh2 Rh7 C5 139.6(10) . . . . ?
Sn1 Rh2 Rh7 C5 165.6(10) . . . . ?
C7 Rh2 Rh7 C12 112.0(14) . . . 2 ?
C10 Rh2 Rh7 C12 -2.1(14) . . . 2 ?
C8 Rh2 Rh7 C12 55.6(18) . . . 2 ?
C6 Rh2 Rh7 C12 -161.9(10) . . . 2 ?
Rh4 Rh2 Rh7 C12 -44.7(8) . . . 2 ?
Rh5 Rh2 Rh7 C12 -148.0(8) . . . 2 ?
Rh3 Rh2 Rh7 C12 -105.8(8) . . . 2 ?
Sn1 Rh2 Rh7 C12 -79.8(8) . . . 2 ?
C7 Rh2 Rh7 C8 56.4(19) . . . . ?
C10 Rh2 Rh7 C8 -57.7(19) . . . . ?
C6 Rh2 Rh7 C8 142.5(17) . . . . ?
Rh4 Rh2 Rh7 C8 -100.3(16) . . . . ?
Rh5 Rh2 Rh7 C8 156.4(16) . . . . ?
Rh3 Rh2 Rh7 C8 -161.3(16) . . . . ?
Sn1 Rh2 Rh7 C8 -135.3(16) . . . . ?
C7 Rh2 Rh7 Sn1 -168.3(12) . . . . ?
C10 Rh2 Rh7 Sn1 77.6(11) . . . . ?
C8 Rh2 Rh7 Sn1 135.3(16) . . . . ?
C6 Rh2 Rh7 Sn1 -82.2(7) . . . . ?
Rh4 Rh2 Rh7 Sn1 35.04(10) . . . . ?
Rh5 Rh2 Rh7 Sn1 -68.25(10) . . . . ?
Rh3 Rh2 Rh7 Sn1 -26.03(12) . . . . ?
C7 Rh2 Rh7 Rh6 -76.7(12) . . . . ?
C10 Rh2 Rh7 Rh6 169.2(11) . . . . ?
C8 Rh2 Rh7 Rh6 -133.1(16) . . . . ?
C6 Rh2 Rh7 Rh6 9.4(7) . . . . ?
Rh4 Rh2 Rh7 Rh6 126.61(11) . . . . ?
Rh5 Rh2 Rh7 Rh6 23.32(9) . . . . ?
Rh3 Rh2 Rh7 Rh6 65.54(15) . . . . ?
Sn1 Rh2 Rh7 Rh6 91.57(11) . . . . ?
C7 Rh2 Rh7 Rh3 162.7(12) . . . 2 ?
C10 Rh2 Rh7 Rh3 48.6(11) . . . 2 ?
C8 Rh2 Rh7 Rh3 106.3(16) . . . 2 ?
C6 Rh2 Rh7 Rh3 -111.2(7) . . . 2 ?
Rh4 Rh2 Rh7 Rh3 5.99(12) . . . 2 ?
Rh5 Rh2 Rh7 Rh3 -97.30(11) . . . 2 ?
Rh3 Rh2 Rh7 Rh3 -55.08(14) . . . 2 ?
Sn1 Rh2 Rh7 Rh3 -29.06(10) . . . 2 ?
C7 Rh2 Rh7 Rh5 -134.5(12) . . . 2 ?
C10 Rh2 Rh7 Rh5 111.4(11) . . . 2 ?
C8 Rh2 Rh7 Rh5 169.0(16) . . . 2 ?
C6 Rh2 Rh7 Rh5 -48.4(7) . . . 2 ?
Rh4 Rh2 Rh7 Rh5 68.78(12) . . . 2 ?
Rh5 Rh2 Rh7 Rh5 -34.51(10) . . . 2 ?
Rh3 Rh2 Rh7 Rh5 7.71(16) . . . 2 ?
Sn1 Rh2 Rh7 Rh5 33.74(11) . . . 2 ?
C7 Rh2 Rh7 Rh5 -100.0(12) . . . . ?
C10 Rh2 Rh7 Rh5 145.9(11) . . . . ?
C8 Rh2 Rh7 Rh5 -156.4(16) . . . . ?
C6 Rh2 Rh7 Rh5 -13.9(7) . . . . ?
Rh4 Rh2 Rh7 Rh5 103.29(9) . . . . ?
Rh3 Rh2 Rh7 Rh5 42.22(12) . . . . ?
Sn1 Rh2 Rh7 Rh5 68.25(10) . . . . ?
C6 Rh5 Rh7 C5 -93.0(16) . . . . ?
C4 Rh5 Rh7 C5 -16.4(15) . . . . ?
C3 Rh5 Rh7 C5 73(2) . . . . ?
Rh6 Rh5 Rh7 C5 37.9(11) . . . . ?
Rh6 Rh5 Rh7 C5 83.1(11) 2 . . . ?
Sn1 Rh5 Rh7 C5 170.3(12) . . . . ?
Rh2 Rh5 Rh7 C5 -114.0(11) . . . . ?
Rh3 Rh5 Rh7 C5 -154.8(11) . . . . ?
Rh7 Rh5 Rh7 C5 143.9(11) 2 . . . ?
C6 Rh5 Rh7 C12 104(2) . . . 2 ?
C4 Rh5 Rh7 C12 -180(2) . . . 2 ?
C3 Rh5 Rh7 C12 -90(3) . . . 2 ?
Rh6 Rh5 Rh7 C12 -125(2) . . . 2 ?
Rh6 Rh5 Rh7 C12 -80(2) 2 . . 2 ?
Sn1 Rh5 Rh7 C12 7(2) . . . 2 ?
Rh2 Rh5 Rh7 C12 83(2) . . . 2 ?
Rh3 Rh5 Rh7 C12 42(2) . . . 2 ?
Rh7 Rh5 Rh7 C12 -19(2) 2 . . 2 ?
C6 Rh5 Rh7 C8 5.2(15) . . . . ?
C4 Rh5 Rh7 C8 81.8(14) . . . . ?
C3 Rh5 Rh7 C8 171(2) . . . . ?
Rh6 Rh5 Rh7 C8 136.1(10) . . . . ?
Rh6 Rh5 Rh7 C8 -178.7(10) 2 . . . ?
Sn1 Rh5 Rh7 C8 -91.5(10) . . . . ?
Rh2 Rh5 Rh7 C8 -15.8(10) . . . . ?
Rh3 Rh5 Rh7 C8 -56.7(10) . . . . ?
Rh7 Rh5 Rh7 C8 -117.9(10) 2 . . . ?
C6 Rh5 Rh7 Sn1 96.7(10) . . . . ?
C4 Rh5 Rh7 Sn1 173.3(10) . . . . ?
C3 Rh5 Rh7 Sn1 -97(2) . . . . ?
Rh6 Rh5 Rh7 Sn1 -132.44(11) . . . . ?
Rh6 Rh5 Rh7 Sn1 -87.24(11) 2 . . . ?
Rh2 Rh5 Rh7 Sn1 75.73(9) . . . . ?
Rh3 Rh5 Rh7 Sn1 34.85(9) . . . . ?
Rh7 Rh5 Rh7 Sn1 -26.37(8) 2 . . . ?
C6 Rh5 Rh7 Rh6 -130.9(10) . . . . ?
C4 Rh5 Rh7 Rh6 -54.2(10) . . . . ?
C3 Rh5 Rh7 Rh6 35(2) . . . . ?
Rh6 Rh5 Rh7 Rh6 45.20(12) 2 . . . ?
Sn1 Rh5 Rh7 Rh6 132.44(11) . . . . ?
Rh2 Rh5 Rh7 Rh6 -151.82(12) . . . . ?
Rh3 Rh5 Rh7 Rh6 167.29(13) . . . . ?
Rh7 Rh5 Rh7 Rh6 106.08(12) 2 . . . ?
C6 Rh5 Rh7 Rh3 130.4(10) . . . 2 ?
C4 Rh5 Rh7 Rh3 -153.0(10) . . . 2 ?
C3 Rh5 Rh7 Rh3 -63(2) . . . 2 ?
Rh6 Rh5 Rh7 Rh3 -98.78(12) . . . 2 ?
Rh6 Rh5 Rh7 Rh3 -53.58(13) 2 . . 2 ?
Sn1 Rh5 Rh7 Rh3 33.66(9) . . . 2 ?
Rh2 Rh5 Rh7 Rh3 109.39(11) . . . 2 ?
Rh3 Rh5 Rh7 Rh3 68.51(13) . . . 2 ?
Rh7 Rh5 Rh7 Rh3 7.29(13) 2 . . 2 ?
C6 Rh5 Rh7 Rh2 21.0(10) . . . . ?
C4 Rh5 Rh7 Rh2 97.6(10) . . . . ?
C3 Rh5 Rh7 Rh2 -173(2) . . . . ?
Rh6 Rh5 Rh7 Rh2 151.82(12) . . . . ?
Rh6 Rh5 Rh7 Rh2 -162.97(13) 2 . . . ?
Sn1 Rh5 Rh7 Rh2 -75.73(9) . . . . ?
Rh3 Rh5 Rh7 Rh2 -40.89(9) . . . . ?
Rh7 Rh5 Rh7 Rh2 -102.10(9) 2 . . . ?
C6 Rh5 Rh7 Rh5 164.8(10) . . . 2 ?
C4 Rh5 Rh7 Rh5 -118.6(10) . . . 2 ?
C3 Rh5 Rh7 Rh5 -29(2) . . . 2 ?
Rh6 Rh5 Rh7 Rh5 -64.39(8) . . . 2 ?
Rh6 Rh5 Rh7 Rh5 -19.18(10) 2 . . 2 ?
Sn1 Rh5 Rh7 Rh5 68.06(9) . . . 2 ?
Rh2 Rh5 Rh7 Rh5 143.79(10) . . . 2 ?
Rh3 Rh5 Rh7 Rh5 102.90(11) . . . 2 ?
Rh7 Rh5 Rh7 Rh5 41.69(11) 2 . . 2 ?
C10 Rh4 Br8 Rh4 -147.9(10) . . . 2 ?
C11 Rh4 Br8 Rh4 123(2) . . . 2 ?
Br8 Rh4 Br8 Rh4 47.09(15) 2 . . 2 ?
Sn1 Rh4 Br8 Rh4 -44.43(9) . . . 2 ?
Rh2 Rh4 Br8 Rh4 -107.27(10) . . . 2 ?
Rh3 Rh4 Br8 Rh4 -56.1(3) . . . 2 ?
C2 Rh6 C1 O1 12(25) . . . . ?
C4 Rh6 C1 O1 -91(25) . . . . ?
C3 Rh6 C1 O1 114(25) 2 . . . ?
Rh5 Rh6 C1 O1 -84(25) . . . . ?
Rh5 Rh6 C1 O1 108(25) 2 . . . ?
Rh7 Rh6 C1 O1 -169(25) . . . . ?
Rh6 Rh6 C1 O1 11(26) 2 . . . ?
C1 Rh6 C2 O2 1.2(10) . . . . ?
C4 Rh6 C2 O2 98.5(9) . . . . ?
C3 Rh6 C2 O2 -97.6(8) 2 . . . ?
Rh5 Rh6 C2 O2 143.32(6) . . . . ?
Rh5 Rh6 C2 O2 -143.49(7) 2 . . . ?
Rh7 Rh6 C2 O2 -176.8(2) . . . . ?
Rh6 Rh6 C2 O2 180.0 2 . . . ?
C1 Rh6 C2 Rh6 -178.8(10) . . . 2 ?
C4 Rh6 C2 Rh6 -81.5(9) . . . 2 ?
C3 Rh6 C2 Rh6 82.4(8) 2 . . 2 ?
Rh5 Rh6 C2 Rh6 -36.68(6) . . . 2 ?
Rh5 Rh6 C2 Rh6 36.51(7) 2 . . 2 ?
Rh7 Rh6 C2 Rh6 3.2(2) . . . 2 ?
C6 Rh5 C3 O3 -6(4) . . . . ?
C4 Rh5 C3 O3 -91(4) . . . . ?
Rh6 Rh5 C3 O3 -143(4) . . . . ?
Rh6 Rh5 C3 O3 174(5) 2 . . . ?
Sn1 Rh5 C3 O3 106(4) . . . . ?
Rh2 Rh5 C3 O3 16(5) . . . . ?
Rh3 Rh5 C3 O3 52(4) . . . . ?
Rh7 Rh5 C3 O3 110(4) 2 . . . ?
Rh7 Rh5 C3 O3 -174(2) . . . . ?
C6 Rh5 C3 Rh6 179.6(11) . . . 2 ?
C4 Rh5 C3 Rh6 94.8(12) . . . 2 ?
Rh6 Rh5 C3 Rh6 42.4(8) . . . 2 ?
Sn1 Rh5 C3 Rh6 -68.4(10) . . . 2 ?
Rh2 Rh5 C3 Rh6 -157.7(6) . . . 2 ?
Rh3 Rh5 C3 Rh6 -121.8(6) . . . 2 ?
Rh7 Rh5 C3 Rh6 -64.0(6) 2 . . 2 ?
Rh7 Rh5 C3 Rh6 12(3) . . . 2 ?
C6 Rh5 C4 O4 -9(5) . . . . ?
C3 Rh5 C4 O4 75(5) . . . . ?
Rh6 Rh5 C4 O4 169(5) . . . . ?
Rh6 Rh5 C4 O4 129(5) 2 . . . ?
Sn1 Rh5 C4 O4 -121(4) . . . . ?
Rh2 Rh5 C4 O4 -69(5) . . . . ?
Rh3 Rh5 C4 O4 -36(6) . . . . ?
Rh7 Rh5 C4 O4 160(3) 2 . . . ?
Rh7 Rh5 C4 O4 -128(5) . . . . ?
C6 Rh5 C4 Rh6 -178.1(12) . . . . ?
C3 Rh5 C4 Rh6 -93.7(11) . . . . ?
Rh6 Rh5 C4 Rh6 -40.4(10) 2 . . . ?
Sn1 Rh5 C4 Rh6 69.9(12) . . . . ?
Rh2 Rh5 C4 Rh6 121.8(8) . . . . ?
Rh3 Rh5 C4 Rh6 154.5(6) . . . . ?
Rh7 Rh5 C4 Rh6 -9(3) 2 . . . ?
Rh7 Rh5 C4 Rh6 63.4(7) . . . . ?
C1 Rh6 C4 O4 1(3) . . . . ?
C2 Rh6 C4 O4 -95(3) . . . . ?
C3 Rh6 C4 O4 120(3) 2 . . . ?
Rh5 Rh6 C4 O4 -172(4) . . . . ?
Rh5 Rh6 C4 O4 169(3) 2 . . . ?
Rh7 Rh6 C4 O4 116(3) . . . . ?
Rh6 Rh6 C4 O4 -136(3) 2 . . . ?
C1 Rh6 C4 Rh5 173.3(12) . . . . ?
C2 Rh6 C4 Rh5 77.1(13) . . . . ?
C3 Rh6 C4 Rh5 -68(2) 2 . . . ?
Rh5 Rh6 C4 Rh5 -19.0(13) 2 . . . ?
Rh7 Rh6 C4 Rh5 -72.1(8) . . . . ?
Rh6 Rh6 C4 Rh5 35.9(9) 2 . . . ?
C12 Rh7 C5 O5 -51(16) 2 . . . ?
C8 Rh7 C5 O5 38(16) . . . . ?
Sn1 Rh7 C5 O5 176(11) . . . . ?
Rh6 Rh7 C5 O5 169(16) . . . . ?
Rh3 Rh7 C5 O5 -91(16) 2 . . . ?
Rh2 Rh7 C5 O5 74(16) . . . . ?
Rh5 Rh7 C5 O5 -154(15) 2 . . . ?
Rh5 Rh7 C5 O5 137(15) . . . . ?
C4 Rh5 C6 O6 52(5) . . . . ?
C3 Rh5 C6 O6 -55(5) . . . . ?
Rh6 Rh5 C6 O6 50(6) . . . . ?
Rh6 Rh5 C6 O6 -55(6) 2 . . . ?
Sn1 Rh5 C6 O6 178(5) . . . . ?
Rh2 Rh5 C6 O6 141(5) . . . . ?
Rh3 Rh5 C6 O6 -148(6) . . . . ?
Rh7 Rh5 C6 O6 -124(5) 2 . . . ?
Rh7 Rh5 C6 O6 120(5) . . . . ?
C4 Rh5 C6 Rh3 -159.8(11) . . . . ?
C3 Rh5 C6 Rh3 93.3(10) . . . . ?
Rh6 Rh5 C6 Rh3 -161.9(5) . . . . ?
Rh6 Rh5 C6 Rh3 93.8(11) 2 . . . ?
Sn1 Rh5 C6 Rh3 -34.0(9) . . . . ?
Rh2 Rh5 C6 Rh3 -71.0(6) . . . . ?
Rh7 Rh5 C6 Rh3 24.3(9) 2 . . . ?
Rh7 Rh5 C6 Rh3 -91.8(7) . . . . ?
C4 Rh5 C6 Rh2 -88.8(11) . . . . ?
C3 Rh5 C6 Rh2 164.3(10) . . . . ?
Rh6 Rh5 C6 Rh2 -90.9(11) . . . . ?
Rh6 Rh5 C6 Rh2 164.8(6) 2 . . . ?
Sn1 Rh5 C6 Rh2 37.0(9) . . . . ?
Rh3 Rh5 C6 Rh2 71.0(6) . . . . ?
Rh7 Rh5 C6 Rh2 95.3(7) 2 . . . ?
Rh7 Rh5 C6 Rh2 -20.8(10) . . . . ?
C9 Rh3 C6 O6 24(3) . . . . ?
C11 Rh3 C6 O6 -61(3) . . . . ?
C12 Rh3 C6 O6 110(2) . . . . ?
Rh4 Rh3 C6 O6 -113(2) . . . . ?
Rh2 Rh3 C6 O6 -115(3) . . . . ?
Rh5 Rh3 C6 O6 162(3) . . . . ?
Sn1 Rh3 C6 O6 -167(2) . . . . ?
Rh7 Rh3 C6 O6 139(2) 2 . . . ?
C9 Rh3 C6 Rh5 -138.8(15) . . . . ?
C11 Rh3 C6 Rh5 136.9(12) . . . . ?
C12 Rh3 C6 Rh5 -52.6(16) . . . . ?
Rh4 Rh3 C6 Rh5 84.3(9) . . . . ?
Rh2 Rh3 C6 Rh5 83.0(9) . . . . ?
Sn1 Rh3 C6 Rh5 30.9(9) . . . . ?
Rh7 Rh3 C6 Rh5 -23.2(10) 2 . . . ?
C9 Rh3 C6 Rh2 138.2(13) . . . . ?
C11 Rh3 C6 Rh2 53.9(15) . . . . ?
C12 Rh3 C6 Rh2 -135.7(10) . . . . ?
Rh4 Rh3 C6 Rh2 1.3(8) . . . . ?
Rh5 Rh3 C6 Rh2 -83.0(9) . . . . ?
Sn1 Rh3 C6 Rh2 -52.1(5) . . . . ?
Rh7 Rh3 C6 Rh2 -106.3(5) 2 . . . ?
C7 Rh2 C6 O6 -25(3) . . . . ?
C10 Rh2 C6 O6 65(3) . . . . ?
C8 Rh2 C6 O6 -106(3) . . . . ?
Rh4 Rh2 C6 O6 115(2) . . . . ?
Rh5 Rh2 C6 O6 -159(3) . . . . ?
Rh3 Rh2 C6 O6 116(3) . . . . ?
Sn1 Rh2 C6 O6 168(2) . . . . ?
Rh7 Rh2 C6 O6 -139(2) . . . . ?
C7 Rh2 C6 Rh5 134.0(14) . . . . ?
C10 Rh2 C6 Rh5 -136.0(14) . . . . ?
C8 Rh2 C6 Rh5 52.6(17) . . . . ?
Rh4 Rh2 C6 Rh5 -86.1(9) . . . . ?
Rh3 Rh2 C6 Rh5 -84.9(10) . . . . ?
Sn1 Rh2 C6 Rh5 -33.3(9) . . . . ?
Rh7 Rh2 C6 Rh5 20.1(10) . . . . ?
C7 Rh2 C6 Rh3 -141.2(12) . . . . ?
C10 Rh2 C6 Rh3 -51.1(16) . . . . ?
C8 Rh2 C6 Rh3 137.5(11) . . . . ?
Rh4 Rh2 C6 Rh3 -1.2(8) . . . . ?
Rh5 Rh2 C6 Rh3 84.9(10) . . . . ?
Sn1 Rh2 C6 Rh3 51.6(5) . . . . ?
Rh7 Rh2 C6 Rh3 105.0(5) . . . . ?
C10 Rh2 C7 O7 -27(23) . . . . ?
C8 Rh2 C7 O7 -122(23) . . . . ?
C6 Rh2 C7 O7 106(23) . . . . ?
Rh4 Rh2 C7 O7 -11(24) . . . . ?
Rh5 Rh2 C7 O7 135(23) . . . . ?
Rh3 Rh2 C7 O7 68(24) . . . . ?
Sn1 Rh2 C7 O7 165(20) . . . . ?
Rh7 Rh2 C7 O7 -155(23) . . . . ?
C5 Rh7 C8 O8 -39(4) . . . . ?
C12 Rh7 C8 O8 56(4) 2 . . . ?
Sn1 Rh7 C8 O8 149(4) . . . . ?
Rh6 Rh7 C8 O8 -106(4) . . . . ?
Rh3 Rh7 C8 O8 90(4) 2 . . . ?
Rh2 Rh7 C8 O8 -172(5) . . . . ?
Rh5 Rh7 C8 O8 166(2) 2 . . . ?
Rh5 Rh7 C8 O8 -153(4) . . . . ?
C5 Rh7 C8 Rh2 132.8(15) . . . . ?
C12 Rh7 C8 Rh2 -132.2(15) 2 . . . ?
Sn1 Rh7 C8 Rh2 -38.5(12) . . . . ?
Rh6 Rh7 C8 Rh2 66.4(15) . . . . ?
Rh3 Rh7 C8 Rh2 -98.1(12) 2 . . . ?
Rh5 Rh7 C8 Rh2 -22(3) 2 . . . ?
Rh5 Rh7 C8 Rh2 19.5(12) . . . . ?
C7 Rh2 C8 O8 42(3) . . . . ?
C10 Rh2 C8 O8 -53(3) . . . . ?
C6 Rh2 C8 O8 120(3) . . . . ?
Rh4 Rh2 C8 O8 -98(3) . . . . ?
Rh5 Rh2 C8 O8 151(3) . . . . ?
Rh3 Rh2 C8 O8 -153.4(18) . . . . ?
Sn1 Rh2 C8 O8 -152(3) . . . . ?
Rh7 Rh2 C8 O8 173(4) . . . . ?
C7 Rh2 C8 Rh7 -130.9(16) . . . . ?
C10 Rh2 C8 Rh7 133.5(15) . . . . ?
C6 Rh2 C8 Rh7 -52.9(19) . . . . ?
Rh4 Rh2 C8 Rh7 88.8(13) . . . . ?
Rh5 Rh2 C8 Rh7 -21.8(14) . . . . ?
Rh3 Rh2 C8 Rh7 33(3) . . . . ?
Sn1 Rh2 C8 Rh7 34.8(11) . . . . ?
C11 Rh3 C9 O9 -69(27) . . . . ?
C12 Rh3 C9 O9 33(27) . . . . ?
C6 Rh3 C9 O9 163(27) . . . . ?
Rh4 Rh3 C9 O9 -82(27) . . . . ?
Rh2 Rh3 C9 O9 -158(26) . . . . ?
Rh5 Rh3 C9 O9 137(26) . . . . ?
Sn1 Rh3 C9 O9 115(25) . . . . ?
Rh7 Rh3 C9 O9 68(27) 2 . . . ?
C7 Rh2 C10 O10 -19(5) . . . . ?
C8 Rh2 C10 O10 70(4) . . . . ?
C6 Rh2 C10 O10 -103(4) . . . . ?
Rh4 Rh2 C10 O10 175(5) . . . . ?
Rh5 Rh2 C10 O10 -163(3) . . . . ?
Rh3 Rh2 C10 O10 -143(4) . . . . ?
Sn1 Rh2 C10 O10 157(4) . . . . ?
Rh7 Rh2 C10 O10 104(4) . . . . ?
C7 Rh2 C10 Rh4 165.4(13) . . . . ?
C8 Rh2 C10 Rh4 -104.9(12) . . . . ?
C6 Rh2 C10 Rh4 81.5(16) . . . . ?
Rh5 Rh2 C10 Rh4 22(2) . . . . ?
Rh3 Rh2 C10 Rh4 42.2(9) . . . . ?
Sn1 Rh2 C10 Rh4 -17.6(11) . . . . ?
Rh7 Rh2 C10 Rh4 -70.9(13) . . . . ?
C11 Rh4 C10 O10 96(3) . . . . ?
Br8 Rh4 C10 O10 -65(3) . . . . ?
Br8 Rh4 C10 O10 11(6) 2 . . . ?
Sn1 Rh4 C10 O10 -157(3) . . . . ?
Rh2 Rh4 C10 O10 -177(4) . . . . ?
Rh3 Rh4 C10 O10 141(3) . . . . ?
Rh4 Rh4 C10 O10 -102(3) 2 . . . ?
C11 Rh4 C10 Rh2 -87.3(13) . . . . ?
Br8 Rh4 C10 Rh2 111.4(10) . . . . ?
Br8 Rh4 C10 Rh2 -173(2) 2 . . . ?
Sn1 Rh4 C10 Rh2 19.3(12) . . . . ?
Rh3 Rh4 C10 Rh2 -42.8(10) . . . . ?
Rh4 Rh4 C10 Rh2 74.8(16) 2 . . . ?
C9 Rh3 C11 O11 13(4) . . . . ?
C12 Rh3 C11 O11 -82(4) . . . . ?
C6 Rh3 C11 O11 91(4) . . . . ?
Rh4 Rh3 C11 O11 -180(5) . . . . ?
Rh2 Rh3 C11 O11 132(4) . . . . ?
Rh5 Rh3 C11 O11 144(3) . . . . ?
Sn1 Rh3 C11 O11 -168(4) . . . . ?
Rh7 Rh3 C11 O11 -115(4) 2 . . . ?
C9 Rh3 C11 Rh4 -167.5(12) . . . . ?
C12 Rh3 C11 Rh4 97.9(10) . . . . ?
C6 Rh3 C11 Rh4 -89.6(14) . . . . ?
Rh2 Rh3 C11 Rh4 -47.9(8) . . . . ?
Rh5 Rh3 C11 Rh4 -37(2) . . . . ?
Sn1 Rh3 C11 Rh4 11.6(9) . . . . ?
Rh7 Rh3 C11 Rh4 64.6(11) 2 . . . ?
C10 Rh4 C11 O11 -89(3) . . . . ?
Br8 Rh4 C11 O11 1(5) . . . . ?
Br8 Rh4 C11 O11 76(3) 2 . . . ?
Sn1 Rh4 C11 O11 167(3) . . . . ?
Rh2 Rh4 C11 O11 -132(3) . . . . ?
Rh3 Rh4 C11 O11 180(3) . . . . ?
Rh4 Rh4 C11 O11 109(3) 2 . . . ?
C10 Rh4 C11 Rh3 91.2(14) . . . . ?
Br8 Rh4 C11 Rh3 -179.2(16) . . . . ?
Br8 Rh4 C11 Rh3 -104.1(8) 2 . . . ?
Sn1 Rh4 C11 Rh3 -12.7(10) . . . . ?
Rh2 Rh4 C11 Rh3 48.6(8) . . . . ?
Rh4 Rh4 C11 Rh3 -70.8(13) 2 . . . ?
C9 Rh3 C12 O12 -51(3) . . . . ?
C11 Rh3 C12 O12 42(3) . . . . ?
C6 Rh3 C12 O12 -130(3) . . . . ?
Rh4 Rh3 C12 O12 90(3) . . . . ?
Rh2 Rh3 C12 O12 145.9(19) . . . . ?
Rh5 Rh3 C12 O12 -161(3) . . . . ?
Sn1 Rh3 C12 O12 143(3) . . . . ?
Rh7 Rh3 C12 O12 -178(4) 2 . . . ?
C9 Rh3 C12 Rh7 127.6(16) . . . 2 ?
C11 Rh3 C12 Rh7 -139.3(14) . . . 2 ?
C6 Rh3 C12 Rh7 48.4(18) . . . 2 ?
Rh4 Rh3 C12 Rh7 -92.0(13) . . . 2 ?
Rh2 Rh3 C12 Rh7 -36(3) . . . 2 ?
Rh5 Rh3 C12 Rh7 17.6(13) . . . 2 ?
Sn1 Rh3 C12 Rh7 -38.7(10) . . . 2 ?
C106 N1 C100 C101 -58(3) . . . . ?
C104 N1 C100 C101 175(2) . . . . ?
C102 N1 C100 C101 61(3) . . . . ?
C106 N1 C102 C103 180(3) . . . . ?
C104 N1 C102 C103 -54(3) . . . . ?
C100 N1 C102 C103 56(3) . . . . ?
C106 N1 C104 C105 57(3) . . . . ?
C100 N1 C104 C105 -178(2) . . . . ?
C102 N1 C104 C105 -63(3) . . . . ?
C104 N1 C106 C107 56(4) . . . . ?
C100 N1 C106 C107 -63(4) . . . . ?
C102 N1 C106 C107 176(3) . . . . ?
C202 N2 C200 C201 51(4) . . . . ?
C206 N2 C200 C201 -72(3) . . . . ?
C204 N2 C200 C201 170(3) . . . . ?
C206 N2 C202 C203 -179(3) . . . . ?
C200 N2 C202 C203 59(3) . . . . ?
C204 N2 C202 C203 -59(4) . . . . ?
C202 N2 C204 C205 -171(3) . . . . ?
C206 N2 C204 C205 -49(3) . . . . ?
C200 N2 C204 C205 69(3) . . . . ?
C202 N2 C206 C207 42(4) . . . . ?
C200 N2 C206 C207 165(3) . . . . ?
C204 N2 C206 C207 -78(4) . . . . ?
C304 O300 C301 C303 -118(6) . . . . ?
C304 O300 C301 C302 114(5) . . . . ?
C301 O300 C304 C305 -29(6) . . . . ?
C301 O300 C304 C306 -152(5) . . . . ?
